data_7014536
loop_
_publ_author_name
'Friese, Karen'
'Morgenroth, Wolfgang'
'Posse, Jos\'e Maria'
'Grzechnik, Andrzej'

_publ_section_title
;
 Disorder in BaThF(6)- refinement of anharmonic displacement parameters
 from high-pressure single-crystal X-ray diffraction data.
;
_journal_issue 9
_journal_name_full 'Dalton transactions (Cambridge, England : 2003)'
_journal_page_first 1902
_journal_page_last 1910
_journal_paper_doi 10.1039/c0dt00924e
_journal_volume 40
_journal_year 2011
_chemical_formula_moiety 'Ba1 F6 Th1'
_chemical_formula_sum 'Ba F6 Th'
_chemical_formula_weight 483.4
_chemical_name_common 'barium thorium hexafluorid'
_chemical_name_systematic
;
barium thorium hexafluorid
;
_space_group_IT_number 194
_symmetry_cell_setting hexagonal
_symmetry_space_group_name_Hall '-P 6c 2c'
_symmetry_space_group_name_H-M 'P 63/m m c'
_cell_angle_alpha 90
_cell_angle_beta 90
_cell_angle_gamma 120
_cell_formula_units_Z 1
_cell_length_a 4.2170(10)
_cell_length_b 4.2170(10)
_cell_length_c 7.4310(10)
_cell_measurement_pressure 4090000
_cell_measurement_reflns_used 1148
_cell_measurement_temperature 293
_cell_measurement_theta_max 22.39
_cell_measurement_theta_min 3.11
_cell_volume 114.44(4)
_computing_cell_refinement XDS
_computing_data_collection Mar
_computing_data_reduction 'XDS, Jana2006'
_computing_molecular_graphics 'Atoms Version 5.0.7'
_computing_structure_refinement Jana2006
_computing_structure_solution 'coordinates from model'
_diffrn_ambient_pressure 4090000
_diffrn_ambient_temperature 293
_diffrn_detector MarCCD165
_diffrn_measured_fraction_theta_full 0.71
_diffrn_measured_fraction_theta_max 0.61
_diffrn_measurement_device 'Huber 4-circle'
_diffrn_measurement_method phi-scans
_diffrn_radiation_source Hasylab
_diffrn_radiation_type Synchrotron
_diffrn_radiation_wavelength 0.4000
_diffrn_reflns_av_R_equivalents 0.1816
_diffrn_reflns_av_sigmaI/netI 0.0148
_diffrn_reflns_limit_h_max 7
_diffrn_reflns_limit_h_min -8
_diffrn_reflns_limit_k_max 7
_diffrn_reflns_limit_k_min -7
_diffrn_reflns_limit_l_max 9
_diffrn_reflns_limit_l_min -9
_diffrn_reflns_number 1148
_diffrn_reflns_reduction_process 'XDS, Jana2006'
_diffrn_reflns_theta_full 9.58
_diffrn_reflns_theta_max 22.39
_diffrn_reflns_theta_min 3.11
_exptl_absorpt_coefficient_mu 11.911
_exptl_absorpt_correction_type none
_exptl_crystal_colour colourless
_exptl_crystal_density_diffrn 7.0113
_exptl_crystal_description irregular
_exptl_crystal_F_000 200
_exptl_crystal_size_max 0.03
_exptl_crystal_size_mid 0.01
_exptl_crystal_size_min 0.008
_refine_diff_density_max 2.53
_refine_diff_density_min -7.73
_refine_ls_extinction_coef 0
_refine_ls_extinction_method 'B-C type 1 Gaussian isotropic (Becker & Coppens, 1974)'
_refine_ls_goodness_of_fit_gt 3.45
_refine_ls_goodness_of_fit_ref 3.45
_refine_ls_number_constraints 0
_refine_ls_number_parameters 9
_refine_ls_number_reflns 120
_refine_ls_number_restraints 0
_refine_ls_R_factor_all 0.0460
_refine_ls_R_factor_gt 0.0460
_refine_ls_shift/su_max 0.0307
_refine_ls_shift/su_mean 0.0117
_refine_ls_structure_factor_coef F
_refine_ls_weighting_details w=1/(\s^2^(F)+0.0001F^2^)
_refine_ls_weighting_scheme sigma
_refine_ls_wR_factor_gt 0.0491
_refine_ls_wR_factor_ref 0.0491
_reflns_number_gt 120
_reflns_number_total 120
_reflns_threshold_expression I>3\s(I)
_cod_data_source_file C0DT00924E.TXT
_cod_data_source_block BaThF6_split_4.09GPa
_cod_original_sg_symbol_Hall '-P 6c;-2c'
_cod_original_formula_sum 'Ba1 F6 Th1'
_cod_database_code 7014536

loop_
_symmetry_equiv_pos_site_id
_symmetry_equiv_pos_as_xyz
1 x,y,z
2 -y,x-y,z
3 -x+y,-x,z
4 -x,-y,z+1/2
5 y,-x+y,z+1/2
6 x-y,x,z+1/2
7 y,x,-z
8 x-y,-y,-z
9 -x,-x+y,-z
10 -y,-x,-z+1/2
11 -x+y,y,-z+1/2
12 x,x-y,-z+1/2
13 -x,-y,-z
14 y,-x+y,-z
15 x-y,x,-z
16 x,y,-z+1/2
17 -y,x-y,-z+1/2
18 -x+y,-x,-z+1/2
19 -y,-x,z
20 -x+y,y,z
21 x,x-y,z
22 y,x,z+1/2
23 x-y,-y,z+1/2
24 -x,-x+y,z+1/2

loop_
_atom_site_label
_atom_site_type_symbol
_atom_site_fract_x
_atom_site_fract_y
_atom_site_fract_z
_atom_site_adp_type
_atom_site_U_iso_or_equiv
_atom_site_symmetry_multiplicity
_atom_site_occupancy
_atom_site_calc_flag
_atom_site_refinement_flags
_atom_site_disorder_assembly
_atom_site_disorder_group
Ba Ba 0.333333 0.666667 0.75 Uani 0.0104(5) 2 0.5 d . . .
Th Th 0.3098(6) 0.6195(12) 0.75 Uani 0.0104(5) 6 0.1667 d . . .
F1 F 0.27(2) 0.60(2) 0.416(9) Uiso 0.071(13) 24 0.1667 d . . .
F2 F 0 0 0.659(10) Uiso 0.071(13) 4 0.5 d . . .

loop_
_atom_site_aniso_label
_atom_site_aniso_type_symbol
_atom_site_aniso_U_11
_atom_site_aniso_U_22
_atom_site_aniso_U_33
_atom_site_aniso_U_12
_atom_site_aniso_U_13
_atom_site_aniso_U_23
Ba Ba 0.0077(6) 0.0077(6) 0.0158(9) 0.0039(3) 0 0
Th Th 0.0077(6) 0.0077(6) 0.0158(9) 0.0039(3) 0 0

loop_
_atom_type_symbol
_atom_type_scat_dispersion_real
_atom_type_scat_dispersion_imag
_atom_type_scat_source
Ba -0.960 1.137 'International Tables Vol C tables 4.2.6.8 and 6.1.1.1'
Th -1.892 7.724 'International Tables Vol C tables 4.2.6.8 and 6.1.1.1'
F 0.006 0.004 'International Tables Vol C tables 4.2.6.8 and 6.1.1.1'

loop_
_geom_angle_atom_site_label_1
_geom_angle_atom_site_label_2
_geom_angle_atom_site_label_3
_geom_angle_site_symmetry_1
_geom_angle_site_symmetry_2
_geom_angle_site_symmetry_3
_geom_angle
_geom_angle_publ_flag
F1 Ba F1 . . 4_565 114(3) yes
F1 Ba F1 . . 4_665 117(3) yes
F1 Ba F1 . . 4_675 120(2) yes
F1 Ba F1 . . 5_455 110(2) yes
F1 Ba F1 . . 5_555 118(3) yes
F1 Ba F1 . . 5_565 122(3) yes
F1 Ba F1 . . 6_555 111(2) yes
F1 Ba F1 . . 6_655 114(3) yes
F1 Ba F1 . . 6_665 125(2) yes
F1 Ba F1 . . 7_456 60(2) yes
F1 Ba F1 . . 7_556 63(3) yes
F1 Ba F1 . . 7_566 66(2) yes
F1 Ba F1 . . 8_566 59(3) yes
F1 Ba F1 . . 8_666 61(3) yes
F1 Ba F1 . . 8_676 70(2) yes
F1 Ba F1 . . 9_556 56(3) yes
F1 Ba F1 . . 9_656 66(3) yes
F1 Ba F1 . . 9_666 69(2) yes
F1 Ba F1 . . 10_666 180(4) yes
F1 Ba F1 . . 11_556 169(3) yes
F1 Ba F1 . . 12_566 170(3) yes
F1 Ba F1 . . 13_566 56(3) yes
F1 Ba F1 . . 13_666 64(3) yes
F1 Ba F1 . . 13_676 71(2) yes
F1 Ba F1 . . 14_456 60(3) yes
F1 Ba F1 . . 14_556 61(3) yes
F1 Ba F1 . . 14_566 68(3) yes
F1 Ba F1 . . 15_556 58(3) yes
F1 Ba F1 . . 15_656 65(3) yes
F1 Ba F1 . . 15_666 66(2) yes
F1 Ba F1 . . 16_556 168(2) yes
F1 Ba F1 . . 17_666 174(4) yes
F1 Ba F1 . . 18_566 174(4) yes
F1 Ba F1 . . 19_665 12(2) yes
F1 Ba F1 . . 20_555 6(4) yes
F1 Ba F1 . . 21_565 6(4) yes
F1 Ba F1 . . 22_455 109(2) yes
F1 Ba F1 . . 22_555 116(3) yes
F1 Ba F1 . . 22_565 124(3) yes
F1 Ba F1 . . 23_565 112(3) yes
F1 Ba F1 . . 23_665 119(3) yes
F1 Ba F1 . . 23_675 120(2) yes
F1 Ba F1 . . 24_555 114(3) yes
F1 Ba F1 . . 24_655 115(3) yes
F1 Ba F1 . . 24_665 122(2) yes
F1 Ba F2 . . . 69(2) yes
F1 Ba F2 . . 1_565 75(3) yes
F1 Ba F2 . . 1_665 80(3) yes
F1 Ba F2 . . 10_556 100(2) yes
F1 Ba F2 . . 10_566 106(3) yes
F1 Ba F2 . . 10_666 111(3) yes
F1 Ba F1 2_665 . 3_565 11(5) yes
F1 Ba F1 2_665 . 4_565 125(2) yes
F1 Ba F1 2_665 . 4_665 111(4) yes
F1 Ba F1 2_665 . 4_675 114(3) yes
F1 Ba F1 2_665 . 5_455 120(2) yes
F1 Ba F1 2_665 . 5_555 114(4) yes
F1 Ba F1 2_665 . 5_565 117(3) yes
F1 Ba F1 2_665 . 6_555 122(2) yes
F1 Ba F1 2_665 . 6_655 110(4) yes
F1 Ba F1 2_665 . 6_665 118(3) yes
F1 Ba F1 2_665 . 7_456 70(2) yes
F1 Ba F1 2_665 . 7_556 59(4) yes
F1 Ba F1 2_665 . 7_566 61(3) yes
F1 Ba F1 2_665 . 8_566 69(3) yes
F1 Ba F1 2_665 . 8_666 56(4) yes
F1 Ba F1 2_665 . 8_676 66(3) yes
F1 Ba F1 2_665 . 9_556 66(2) yes
F1 Ba F1 2_665 . 9_656 60(4) yes
F1 Ba F1 2_665 . 9_666 63(3) yes
F1 Ba F1 2_665 . 10_666 169(3) yes
F1 Ba F1 2_665 . 11_556 170(5) yes
F1 Ba F1 2_665 . 12_566 180(4) yes
F1 Ba F1 2_665 . 13_566 66(3) yes
F1 Ba F1 2_665 . 13_666 58(4) yes
F1 Ba F1 2_665 . 13_676 65(3) yes
F1 Ba F1 2_665 . 14_456 71(2) yes
F1 Ba F1 2_665 . 14_556 56(4) yes
F1 Ba F1 2_665 . 14_566 64(4) yes
F1 Ba F1 2_665 . 15_556 68(2) yes
F1 Ba F1 2_665 . 15_656 60(4) yes
F1 Ba F1 2_665 . 15_666 61(3) yes
F1 Ba F1 2_665 . 16_556 174(4) yes
F1 Ba F1 2_665 . 17_666 168(4) yes
F1 Ba F1 2_665 . 18_566 174(3) yes
F1 Ba F1 2_665 . 19_665 6(4) yes
F1 Ba F1 2_665 . 20_555 6(3) yes
F1 Ba F1 2_665 . 21_565 12(4) yes
F1 Ba F1 2_665 . 22_455 120(2) yes
F1 Ba F1 2_665 . 22_555 112(4) yes
F1 Ba F1 2_665 . 22_565 119(3) yes
F1 Ba F1 2_665 . 23_565 122(3) yes
F1 Ba F1 2_665 . 23_665 114(4) yes
F1 Ba F1 2_665 . 23_675 115(3) yes
F1 Ba F1 2_665 . 24_555 124(2) yes
F1 Ba F1 2_665 . 24_655 109(4) yes
F1 Ba F1 2_665 . 24_665 116(3) yes
F1 Ba F2 2_665 . . 75(3) yes
F1 Ba F2 2_665 . 1_565 80(4) yes
F1 Ba F2 2_665 . 1_665 69(2) yes
F1 Ba F2 2_665 . 10_556 106(3) yes
F1 Ba F2 2_665 . 10_566 111(4) yes
F1 Ba F2 2_665 . 10_666 100(2) yes
F1 Ba F1 3_565 . 4_565 118(3) yes
F1 Ba F1 3_565 . 4_665 122(4) yes
F1 Ba F1 3_565 . 4_675 110(2) yes
F1 Ba F1 3_565 . 5_455 114(3) yes
F1 Ba F1 3_565 . 5_555 125(4) yes
F1 Ba F1 3_565 . 5_565 111(3) yes
F1 Ba F1 3_565 . 6_555 117(3) yes
F1 Ba F1 3_565 . 6_655 120(4) yes
F1 Ba F1 3_565 . 6_665 114(3) yes
F1 Ba F1 3_565 . 7_456 66(3) yes
F1 Ba F1 3_565 . 7_556 69(4) yes
F1 Ba F1 3_565 . 7_566 56(3) yes
F1 Ba F1 3_565 . 8_566 63(3) yes
F1 Ba F1 3_565 . 8_666 66(4) yes
F1 Ba F1 3_565 . 8_676 60(2) yes
F1 Ba F1 3_565 . 9_556 61(3) yes
F1 Ba F1 3_565 . 9_656 70(4) yes
F1 Ba F1 3_565 . 9_666 59(2) yes
F1 Ba F1 3_565 . 10_666 170(3) yes
F1 Ba F1 3_565 . 11_556 180(4) yes
F1 Ba F1 3_565 . 12_566 169(5) yes
F1 Ba F1 3_565 . 13_566 61(3) yes
F1 Ba F1 3_565 . 13_666 68(4) yes
F1 Ba F1 3_565 . 13_676 60(2) yes
F1 Ba F1 3_565 . 14_456 65(3) yes
F1 Ba F1 3_565 . 14_556 66(4) yes
F1 Ba F1 3_565 . 14_566 58(3) yes
F1 Ba F1 3_565 . 15_556 64(3) yes
F1 Ba F1 3_565 . 15_656 71(4) yes
F1 Ba F1 3_565 . 15_666 56(3) yes
F1 Ba F1 3_565 . 16_556 174(4) yes
F1 Ba F1 3_565 . 17_666 174(3) yes
F1 Ba F1 3_565 . 18_566 168(4) yes
F1 Ba F1 3_565 . 19_665 6(4) yes
F1 Ba F1 3_565 . 20_555 12(4) yes
F1 Ba F1 3_565 . 21_565 6(3) yes
F1 Ba F1 3_565 . 22_455 115(3) yes
F1 Ba F1 3_565 . 22_555 122(4) yes
F1 Ba F1 3_565 . 22_565 114(3) yes
F1 Ba F1 3_565 . 23_565 116(4) yes
F1 Ba F1 3_565 . 23_665 124(4) yes
F1 Ba F1 3_565 . 23_675 109(3) yes
F1 Ba F1 3_565 . 24_555 119(3) yes
F1 Ba F1 3_565 . 24_655 120(4) yes
F1 Ba F1 3_565 . 24_665 112(3) yes
F1 Ba F2 3_565 . . 80(3) yes
F1 Ba F2 3_565 . 1_565 69(4) yes
F1 Ba F2 3_565 . 1_665 75(3) yes
F1 Ba F2 3_565 . 10_556 111(3) yes
F1 Ba F2 3_565 . 10_566 100(4) yes
F1 Ba F2 3_565 . 10_666 106(3) yes
F1 Ba F1 4_565 . 4_665 106(3) yes
F1 Ba F1 4_565 . 4_675 101(3) yes
F1 Ba F1 4_565 . 5_455 4(2) yes
F1 Ba F1 4_565 . 5_555 98(3) yes
F1 Ba F1 4_565 . 5_565 93(3) yes
F1 Ba F1 4_565 . 6_555 9(3) yes
F1 Ba F1 4_565 . 6_655 102(3) yes
F1 Ba F1 4_565 . 6_665 98(3) yes
F1 Ba F1 4_565 . 7_456 54(2) yes
F1 Ba F1 4_565 . 7_556 125(3) yes
F1 Ba F1 4_565 . 7_566 122(3) yes
F1 Ba F1 4_565 . 8_566 56(2) yes
F1 Ba F1 4_565 . 8_666 134(3) yes
F1 Ba F1 4_565 . 8_676 122(4) yes
F1 Ba F1 4_565 . 9_556 59(2) yes
F1 Ba F1 4_565 . 9_656 132(3) yes
F1 Ba F1 4_565 . 9_666 130(4) yes
F1 Ba F1 4_565 . 10_666 66(2) yes
F1 Ba F1 4_565 . 11_556 61(3) yes
F1 Ba F1 4_565 . 12_566 56(3) yes
F1 Ba F1 4_565 . 13_566 58(2) yes
F1 Ba F1 4_565 . 13_666 136(3) yes
F1 Ba F1 4_565 . 13_676 126(3) yes
F1 Ba F1 4_565 . 14_456 54(2) yes
F1 Ba F1 4_565 . 14_556 128(3) yes
F1 Ba F1 4_565 . 14_566 119(3) yes
F1 Ba F1 4_565 . 15_556 57(2) yes
F1 Ba F1 4_565 . 15_656 128(3) yes
F1 Ba F1 4_565 . 15_666 128(4) yes
F1 Ba F1 4_565 . 16_556 56(3) yes
F1 Ba F1 4_565 . 17_666 66(3) yes
F1 Ba F1 4_565 . 18_566 61(3) yes
F1 Ba F1 4_565 . 19_665 124(3) yes
F1 Ba F1 4_565 . 20_555 119(3) yes
F1 Ba F1 4_565 . 21_565 114(3) yes
F1 Ba F1 4_565 . 22_455 7(3) yes
F1 Ba F1 4_565 . 22_555 98(3) yes
F1 Ba F1 4_565 . 22_565 93(3) yes
F1 Ba F1 4_565 . 23_565 3(3) yes
F1 Ba F1 4_565 . 23_665 103(3) yes
F1 Ba F1 4_565 . 23_675 97(3) yes
F1 Ba F1 4_565 . 24_555 6(4) yes
F1 Ba F1 4_565 . 24_655 105(3) yes
F1 Ba F1 4_565 . 24_665 102(3) yes
F1 Ba F2 4_565 . . 76(2) yes
F1 Ba F2 4_565 . 1_565 70(3) yes
F1 Ba F2 4_565 . 1_665 166(2) yes
F1 Ba F2 4_565 . 10_556 60(2) yes
F1 Ba F2 4_565 . 10_566 53(2) yes
F1 Ba F2 4_565 . 10_666 135(2) yes
F1 Ba F1 4_665 . 4_675 96(3) yes
F1 Ba F1 4_665 . 5_455 109(3) yes
F1 Ba F1 4_665 . 5_555 9(2) yes
F1 Ba F1 4_665 . 5_565 101(3) yes
F1 Ba F1 4_665 . 6_555 101(3) yes
F1 Ba F1 4_665 . 6_655 8(2) yes
F1 Ba F1 4_665 . 6_665 93(3) yes
F1 Ba F1 4_665 . 7_456 130(3) yes
F1 Ba F1 4_665 . 7_556 55(2) yes
F1 Ba F1 4_665 . 7_566 125(3) yes
F1 Ba F1 4_665 . 8_566 138(3) yes
F1 Ba F1 4_665 . 8_666 56(3) yes
F1 Ba F1 4_665 . 8_676 123(3) yes
F1 Ba F1 4_665 . 9_556 130(4) yes
F1 Ba F1 4_665 . 9_656 52(2) yes
F1 Ba F1 4_665 . 9_666 116(3) yes
F1 Ba F1 4_665 . 10_666 63(3) yes
F1 Ba F1 4_665 . 11_556 59(4) yes
F1 Ba F1 4_665 . 12_566 69(4) yes
F1 Ba F1 4_665 . 13_566 136(3) yes
F1 Ba F1 4_665 . 13_666 54(2) yes
F1 Ba F1 4_665 . 13_676 119(3) yes
F1 Ba F1 4_665 . 14_456 134(3) yes
F1 Ba F1 4_665 . 14_556 57(3) yes
F1 Ba F1 4_665 . 14_566 127(3) yes
F1 Ba F1 4_665 . 15_556 127(3) yes
F1 Ba F1 4_665 . 15_656 52(2) yes
F1 Ba F1 4_665 . 15_666 119(4) yes
F1 Ba F1 4_665 . 16_556 64(3) yes
F1 Ba F1 4_665 . 17_666 58(4) yes
F1 Ba F1 4_665 . 18_566 68(4) yes
F1 Ba F1 4_665 . 19_665 116(3) yes
F1 Ba F1 4_665 . 20_555 112(4) yes
F1 Ba F1 4_665 . 21_565 122(4) yes
F1 Ba F1 4_665 . 22_455 105(3) yes
F1 Ba F1 4_665 . 22_555 11(2) yes
F1 Ba F1 4_665 . 22_565 98(3) yes
F1 Ba F1 4_665 . 23_565 110(3) yes
F1 Ba F1 4_665 . 23_665 3(3) yes
F1 Ba F1 4_665 . 23_675 100(3) yes
F1 Ba F1 4_665 . 24_555 102(3) yes
F1 Ba F1 4_665 . 24_655 4(2) yes
F1 Ba F1 4_665 . 24_665 92(3) yes
F1 Ba F2 4_665 . . 76.9(17) yes
F1 Ba F2 4_665 . 1_565 167(2) yes
F1 Ba F2 4_665 . 1_665 67.2(18) yes
F1 Ba F2 4_665 . 10_556 62.1(16) yes
F1 Ba F2 4_665 . 10_566 137(2) yes
F1 Ba F2 4_665 . 10_666 51.0(16) yes
F1 Ba F1 4_675 . 5_455 104(3) yes
F1 Ba F1 4_675 . 5_555 102(3) yes
F1 Ba F1 4_675 . 5_565 8(3) yes
F1 Ba F1 4_675 . 6_555 109(3) yes
F1 Ba F1 4_675 . 6_655 104(3) yes
F1 Ba F1 4_675 . 6_665 4(2) yes
F1 Ba F1 4_675 . 7_456 131(3) yes
F1 Ba F1 4_675 . 7_556 130(3) yes
F1 Ba F1 4_675 . 7_566 54(2) yes
F1 Ba F1 4_675 . 8_566 123(3) yes
F1 Ba F1 4_675 . 8_666 122(3) yes
F1 Ba F1 4_675 . 8_676 49.8(19) yes
F1 Ba F1 4_675 . 9_556 132(4) yes
F1 Ba F1 4_675 . 9_656 121(3) yes
F1 Ba F1 4_675 . 9_666 52(2) yes
F1 Ba F1 4_675 . 10_666 60(2) yes
F1 Ba F1 4_675 . 11_556 70(2) yes
F1 Ba F1 4_675 . 12_566 66(3) yes
F1 Ba F1 4_675 . 13_566 126(3) yes
F1 Ba F1 4_675 . 13_666 119(3) yes
F1 Ba F1 4_675 . 13_676 49.5(19) yes
F1 Ba F1 4_675 . 14_456 126(4) yes
F1 Ba F1 4_675 . 14_556 128(3) yes
F1 Ba F1 4_675 . 14_566 52(2) yes
F1 Ba F1 4_675 . 15_556 134(4) yes
F1 Ba F1 4_675 . 15_656 126(3) yes
F1 Ba F1 4_675 . 15_666 54(2) yes
F1 Ba F1 4_675 . 16_556 71(2) yes
F1 Ba F1 4_675 . 17_666 65(3) yes
F1 Ba F1 4_675 . 18_566 60(2) yes
F1 Ba F1 4_675 . 19_665 109(2) yes
F1 Ba F1 4_675 . 20_555 120(2) yes
F1 Ba F1 4_675 . 21_565 115(3) yes
F1 Ba F1 4_675 . 22_455 108(3) yes
F1 Ba F1 4_675 . 22_555 105(3) yes
F1 Ba F1 4_675 . 22_565 7(3) yes
F1 Ba F1 4_675 . 23_565 100(3) yes
F1 Ba F1 4_675 . 23_665 97(3) yes
F1 Ba F1 4_675 . 23_675 5(4) yes
F1 Ba F1 4_675 . 24_555 105(3) yes
F1 Ba F1 4_675 . 24_655 100(3) yes
F1 Ba F1 4_675 . 24_665 4(3) yes
F1 Ba F2 4_675 . . 170(2) yes
F1 Ba F2 4_675 . 1_565 73(2) yes
F1 Ba F2 4_675 . 1_665 69(2) yes
F1 Ba F2 4_675 . 10_556 140(2) yes
F1 Ba F2 4_675 . 10_566 59(2) yes
F1 Ba F2 4_675 . 10_666 54(2) yes
F1 Ba F1 5_455 . 5_555 101(3) yes
F1 Ba F1 5_455 . 5_565 96(3) yes
F1 Ba F1 5_455 . 6_555 8(4) yes
F1 Ba F1 5_455 . 6_655 104(3) yes
F1 Ba F1 5_455 . 6_665 102(3) yes
F1 Ba F1 5_455 . 7_456 49.8(19) yes
F1 Ba F1 5_455 . 7_556 123(3) yes
F1 Ba F1 5_455 . 7_566 122(4) yes
F1 Ba F1 5_455 . 8_566 52(2) yes
F1 Ba F1 5_455 . 8_666 132(3) yes
F1 Ba F1 5_455 . 8_676 121(4) yes
F1 Ba F1 5_455 . 9_556 54(2) yes
F1 Ba F1 5_455 . 9_656 131(3) yes
F1 Ba F1 5_455 . 9_666 130(4) yes
F1 Ba F1 5_455 . 10_666 70(2) yes
F1 Ba F1 5_455 . 11_556 66(3) yes
F1 Ba F1 5_455 . 12_566 60(2) yes
F1 Ba F1 5_455 . 13_566 54(2) yes
F1 Ba F1 5_455 . 13_666 134(3) yes
F1 Ba F1 5_455 . 13_676 126(4) yes
F1 Ba F1 5_455 . 14_456 49.5(19) yes
F1 Ba F1 5_455 . 14_556 126(3) yes
F1 Ba F1 5_455 . 14_566 119(4) yes
F1 Ba F1 5_455 . 15_556 52(2) yes
F1 Ba F1 5_455 . 15_656 126(3) yes
F1 Ba F1 5_455 . 15_666 128(4) yes
F1 Ba F1 5_455 . 16_556 60(3) yes
F1 Ba F1 5_455 . 17_666 71(2) yes
F1 Ba F1 5_455 . 18_566 65(3) yes
F1 Ba F1 5_455 . 19_665 120(2) yes
F1 Ba F1 5_455 . 20_555 115(3) yes
F1 Ba F1 5_455 . 21_565 109(3) yes
F1 Ba F1 5_455 . 22_455 5(4) yes
F1 Ba F1 5_455 . 22_555 100(3) yes
F1 Ba F1 5_455 . 22_565 97(3) yes
F1 Ba F1 5_455 . 23_565 4(3) yes
F1 Ba F1 5_455 . 23_665 105(3) yes
F1 Ba F1 5_455 . 23_675 100(3) yes
F1 Ba F1 5_455 . 24_555 7(4) yes
F1 Ba F1 5_455 . 24_655 108(3) yes
F1 Ba F1 5_455 . 24_665 105(3) yes
F1 Ba F2 5_455 . . 73(3) yes
F1 Ba F2 5_455 . 1_565 69(3) yes
F1 Ba F2 5_455 . 1_665 170(2) yes
F1 Ba F2 5_455 . 10_556 59(3) yes
F1 Ba F2 5_455 . 10_566 54(3) yes
F1 Ba F2 5_455 . 10_666 140(2) yes
F1 Ba F1 5_555 . 5_565 106(3) yes
F1 Ba F1 5_555 . 6_555 93(3) yes
F1 Ba F1 5_555 . 6_655 4(3) yes
F1 Ba F1 5_555 . 6_665 98(4) yes
F1 Ba F1 5_555 . 7_456 122(3) yes
F1 Ba F1 5_555 . 7_556 56(3) yes
F1 Ba F1 5_555 . 7_566 134(3) yes
F1 Ba F1 5_555 . 8_566 130(3) yes
F1 Ba F1 5_555 . 8_666 59(3) yes
F1 Ba F1 5_555 . 8_676 132(3) yes
F1 Ba F1 5_555 . 9_556 122(4) yes
F1 Ba F1 5_555 . 9_656 54(3) yes
F1 Ba F1 5_555 . 9_666 125(3) yes
F1 Ba F1 5_555 . 10_666 61(3) yes
F1 Ba F1 5_555 . 11_556 56(4) yes
F1 Ba F1 5_555 . 12_566 66(4) yes
F1 Ba F1 5_555 . 13_566 128(3) yes
F1 Ba F1 5_555 . 13_666 57(3) yes
F1 Ba F1 5_555 . 13_676 128(3) yes
F1 Ba F1 5_555 . 14_456 126(3) yes
F1 Ba F1 5_555 . 14_556 58(3) yes
F1 Ba F1 5_555 . 14_566 136(3) yes
F1 Ba F1 5_555 . 15_556 119(3) yes
F1 Ba F1 5_555 . 15_656 54(3) yes
F1 Ba F1 5_555 . 15_666 128(4) yes
F1 Ba F1 5_555 . 16_556 61(3) yes
F1 Ba F1 5_555 . 17_666 56(4) yes
F1 Ba F1 5_555 . 18_566 66(4) yes
F1 Ba F1 5_555 . 19_665 119(3) yes
F1 Ba F1 5_555 . 20_555 114(4) yes
F1 Ba F1 5_555 . 21_565 124(4) yes
F1 Ba F1 5_555 . 22_455 97(3) yes
F1 Ba F1 5_555 . 22_555 3(3) yes
F1 Ba F1 5_555 . 22_565 103(3) yes
F1 Ba F1 5_555 . 23_565 102(3) yes
F1 Ba F1 5_555 . 23_665 6(3) yes
F1 Ba F1 5_555 . 23_675 105(3) yes
F1 Ba F1 5_555 . 24_555 93(3) yes
F1 Ba F1 5_555 . 24_655 7(2) yes
F1 Ba F1 5_555 . 24_665 98(3) yes
F1 Ba F2 5_555 . . 70(2) yes
F1 Ba F2 5_555 . 1_565 166(3) yes
F1 Ba F2 5_555 . 1_665 75.9(19) yes
F1 Ba F2 5_555 . 10_556 53(2) yes
F1 Ba F2 5_555 . 10_566 135(3) yes
F1 Ba F2 5_555 . 10_666 60(2) yes
F1 Ba F1 5_565 . 6_555 101(3) yes
F1 Ba F1 5_565 . 6_655 109(3) yes
F1 Ba F1 5_565 . 6_665 9(4) yes
F1 Ba F1 5_565 . 7_456 123(3) yes
F1 Ba F1 5_565 . 7_556 138(3) yes
F1 Ba F1 5_565 . 7_566 56(2) yes
F1 Ba F1 5_565 . 8_566 116(3) yes
F1 Ba F1 5_565 . 8_666 130(3) yes
F1 Ba F1 5_565 . 8_676 52(2) yes
F1 Ba F1 5_565 . 9_556 125(4) yes
F1 Ba F1 5_565 . 9_656 130(3) yes
F1 Ba F1 5_565 . 9_666 55(2) yes
F1 Ba F1 5_565 . 10_666 59(3) yes
F1 Ba F1 5_565 . 11_556 69(3) yes
F1 Ba F1 5_565 . 12_566 63(3) yes
F1 Ba F1 5_565 . 13_566 119(3) yes
F1 Ba F1 5_565 . 13_666 127(3) yes
F1 Ba F1 5_565 . 13_676 52(2) yes
F1 Ba F1 5_565 . 14_456 119(4) yes
F1 Ba F1 5_565 . 14_556 136(3) yes
F1 Ba F1 5_565 . 14_566 54(2) yes
F1 Ba F1 5_565 . 15_556 127(4) yes
F1 Ba F1 5_565 . 15_656 134(3) yes
F1 Ba F1 5_565 . 15_666 57(2) yes
F1 Ba F1 5_565 . 16_556 68(3) yes
F1 Ba F1 5_565 . 17_666 64(4) yes
F1 Ba F1 5_565 . 18_566 58(3) yes
F1 Ba F1 5_565 . 19_665 112(3) yes
F1 Ba F1 5_565 . 20_555 122(3) yes
F1 Ba F1 5_565 . 21_565 116(4) yes
F1 Ba F1 5_565 . 22_455 100(3) yes
F1 Ba F1 5_565 . 22_555 110(3) yes
F1 Ba F1 5_565 . 22_565 3(3) yes
F1 Ba F1 5_565 . 23_565 92(2) yes
F1 Ba F1 5_565 . 23_665 102(3) yes
F1 Ba F1 5_565 . 23_675 4(3) yes
F1 Ba F1 5_565 . 24_555 98(3) yes
F1 Ba F1 5_565 . 24_655 105(3) yes
F1 Ba F1 5_565 . 24_665 11(4) yes
F1 Ba F2 5_565 . . 167(2) yes
F1 Ba F2 5_565 . 1_565 67(3) yes
F1 Ba F2 5_565 . 1_665 77(2) yes
F1 Ba F2 5_565 . 10_556 137(2) yes
F1 Ba F2 5_565 . 10_566 51(2) yes
F1 Ba F2 5_565 . 10_666 62(2) yes
F1 Ba F1 6_555 . 6_655 96(3) yes
F1 Ba F1 6_555 . 6_665 106(3) yes
F1 Ba F1 6_555 . 7_456 52(2) yes
F1 Ba F1 6_555 . 7_556 116(3) yes
F1 Ba F1 6_555 . 7_566 130(4) yes
F1 Ba F1 6_555 . 8_566 55(2) yes
F1 Ba F1 6_555 . 8_666 125(3) yes
F1 Ba F1 6_555 . 8_676 130(4) yes
F1 Ba F1 6_555 . 9_556 56(2) yes
F1 Ba F1 6_555 . 9_656 123(3) yes
F1 Ba F1 6_555 . 9_666 138(4) yes
F1 Ba F1 6_555 . 10_666 69(2) yes
F1 Ba F1 6_555 . 11_556 63(3) yes
F1 Ba F1 6_555 . 12_566 59(2) yes
F1 Ba F1 6_555 . 13_566 57(2) yes
F1 Ba F1 6_555 . 13_666 127(3) yes
F1 Ba F1 6_555 . 13_676 134(4) yes
F1 Ba F1 6_555 . 14_456 52(2) yes
F1 Ba F1 6_555 . 14_556 119(3) yes
F1 Ba F1 6_555 . 14_566 127(4) yes
F1 Ba F1 6_555 . 15_556 54(2) yes
F1 Ba F1 6_555 . 15_656 119(3) yes
F1 Ba F1 6_555 . 15_666 136(4) yes
F1 Ba F1 6_555 . 16_556 58(3) yes
F1 Ba F1 6_555 . 17_666 68(2) yes
F1 Ba F1 6_555 . 18_566 64(3) yes
F1 Ba F1 6_555 . 19_665 122(2) yes
F1 Ba F1 6_555 . 20_555 116(3) yes
F1 Ba F1 6_555 . 21_565 112(3) yes
F1 Ba F1 6_555 . 22_455 4(3) yes
F1 Ba F1 6_555 . 22_555 92(3) yes
F1 Ba F1 6_555 . 22_565 102(3) yes
F1 Ba F1 6_555 . 23_565 11(4) yes
F1 Ba F1 6_555 . 23_665 98(3) yes
F1 Ba F1 6_555 . 23_675 105(3) yes
F1 Ba F1 6_555 . 24_555 3(3) yes
F1 Ba F1 6_555 . 24_655 100(3) yes
F1 Ba F1 6_555 . 24_665 110(3) yes
F1 Ba F2 6_555 . . 67(2) yes
F1 Ba F2 6_555 . 1_565 77(3) yes
F1 Ba F2 6_555 . 1_665 167(3) yes
F1 Ba F2 6_555 . 10_556 51(3) yes
F1 Ba F2 6_555 . 10_566 62(3) yes
F1 Ba F2 6_555 . 10_666 137(2) yes
F1 Ba F1 6_655 . 6_665 101(3) yes
F1 Ba F1 6_655 . 7_456 121(3) yes
F1 Ba F1 6_655 . 7_556 52(2) yes
F1 Ba F1 6_655 . 7_566 132(3) yes
F1 Ba F1 6_655 . 8_566 130(3) yes
F1 Ba F1 6_655 . 8_666 54(3) yes
F1 Ba F1 6_655 . 8_676 131(3) yes
F1 Ba F1 6_655 . 9_556 122(4) yes
F1 Ba F1 6_655 . 9_656 50(2) yes
F1 Ba F1 6_655 . 9_666 123(3) yes
F1 Ba F1 6_655 . 10_666 66(3) yes
F1 Ba F1 6_655 . 11_556 60(4) yes
F1 Ba F1 6_655 . 12_566 70(4) yes
F1 Ba F1 6_655 . 13_566 128(3) yes
F1 Ba F1 6_655 . 13_666 52(2) yes
F1 Ba F1 6_655 . 13_676 126(3) yes
F1 Ba F1 6_655 . 14_456 126(3) yes
F1 Ba F1 6_655 . 14_556 54(3) yes
F1 Ba F1 6_655 . 14_566 134(3) yes
F1 Ba F1 6_655 . 15_556 119(3) yes
F1 Ba F1 6_655 . 15_656 49(2) yes
F1 Ba F1 6_655 . 15_666 126(4) yes
F1 Ba F1 6_655 . 16_556 65(3) yes
F1 Ba F1 6_655 . 17_666 60(4) yes
F1 Ba F1 6_655 . 18_566 71(4) yes
F1 Ba F1 6_655 . 19_665 115(3) yes
F1 Ba F1 6_655 . 20_555 109(4) yes
F1 Ba F1 6_655 . 21_565 120(4) yes
F1 Ba F1 6_655 . 22_455 100(3) yes
F1 Ba F1 6_655 . 22_555 4(2) yes
F1 Ba F1 6_655 . 22_565 105(3) yes
F1 Ba F1 6_655 . 23_565 105(3) yes
F1 Ba F1 6_655 . 23_665 7(2) yes
F1 Ba F1 6_655 . 23_675 108(3) yes
F1 Ba F1 6_655 . 24_555 97(4) yes
F1 Ba F1 6_655 . 24_655 5(2) yes
F1 Ba F1 6_655 . 24_665 100(3) yes
F1 Ba F2 6_655 . . 68.9(18) yes
F1 Ba F2 6_655 . 1_565 170(2) yes
F1 Ba F2 6_655 . 1_665 73(2) yes
F1 Ba F2 6_655 . 10_556 54.2(18) yes
F1 Ba F2 6_655 . 10_566 140(2) yes
F1 Ba F2 6_655 . 10_666 59.1(18) yes
F1 Ba F1 6_665 . 7_456 132(4) yes
F1 Ba F1 6_665 . 7_556 130(4) yes
F1 Ba F1 6_665 . 7_566 59(2) yes
F1 Ba F1 6_665 . 8_566 125(4) yes
F1 Ba F1 6_665 . 8_666 122(4) yes
F1 Ba F1 6_665 . 8_676 54(2) yes
F1 Ba F1 6_665 . 9_556 134(5) yes
F1 Ba F1 6_665 . 9_656 122(4) yes
F1 Ba F1 6_665 . 9_666 56(2) yes
F1 Ba F1 6_665 . 10_666 56(3) yes
F1 Ba F1 6_665 . 11_556 66(2) yes
F1 Ba F1 6_665 . 12_566 61(3) yes
F1 Ba F1 6_665 . 13_566 128(4) yes
F1 Ba F1 6_665 . 13_666 119(4) yes
F1 Ba F1 6_665 . 13_676 54(2) yes
F1 Ba F1 6_665 . 14_456 128(4) yes
F1 Ba F1 6_665 . 14_556 128(4) yes
F1 Ba F1 6_665 . 14_566 57(2) yes
F1 Ba F1 6_665 . 15_556 136(4) yes
F1 Ba F1 6_665 . 15_656 126(4) yes
F1 Ba F1 6_665 . 15_666 58(2) yes
F1 Ba F1 6_665 . 16_556 66(2) yes
F1 Ba F1 6_665 . 17_666 61(3) yes
F1 Ba F1 6_665 . 18_566 56(3) yes
F1 Ba F1 6_665 . 19_665 114(3) yes
F1 Ba F1 6_665 . 20_555 124(2) yes
F1 Ba F1 6_665 . 21_565 119(3) yes
F1 Ba F1 6_665 . 22_455 105(3) yes
F1 Ba F1 6_665 . 22_555 102(3) yes
F1 Ba F1 6_665 . 22_565 6(4) yes
F1 Ba F1 6_665 . 23_565 98(3) yes
F1 Ba F1 6_665 . 23_665 93(3) yes
F1 Ba F1 6_665 . 23_675 7(4) yes
F1 Ba F1 6_665 . 24_555 103(4) yes
F1 Ba F1 6_665 . 24_655 97(4) yes
F1 Ba F1 6_665 . 24_665 3(3) yes
F1 Ba F2 6_665 . . 166(2) yes
F1 Ba F2 6_665 . 1_565 76(3) yes
F1 Ba F2 6_665 . 1_665 70(3) yes
F1 Ba F2 6_665 . 10_556 135(2) yes
F1 Ba F2 6_665 . 10_566 60(3) yes
F1 Ba F2 6_665 . 10_666 53(3) yes
F1 Ba F1 7_456 . 7_556 96(3) yes
F1 Ba F1 7_456 . 7_566 101(3) yes
F1 Ba F1 7_456 . 8_566 8(3) yes
F1 Ba F1 7_456 . 8_666 102(3) yes
F1 Ba F1 7_456 . 8_676 104(3) yes
F1 Ba F1 7_456 . 9_556 4(2) yes
F1 Ba F1 7_456 . 9_656 104(3) yes
F1 Ba F1 7_456 . 9_666 109(3) yes
F1 Ba F1 7_456 . 10_666 120(2) yes
F1 Ba F1 7_456 . 11_556 114(3) yes
F1 Ba F1 7_456 . 12_566 110(2) yes
F1 Ba F1 7_456 . 13_566 7(3) yes
F1 Ba F1 7_456 . 13_666 105(3) yes
F1 Ba F1 7_456 . 13_676 108(3) yes
F1 Ba F1 7_456 . 14_456 5(4) yes
F1 Ba F1 7_456 . 14_556 97(3) yes
F1 Ba F1 7_456 . 14_566 100(3) yes
F1 Ba F1 7_456 . 15_556 4(3) yes
F1 Ba F1 7_456 . 15_656 100(3) yes
F1 Ba F1 7_456 . 15_666 105(3) yes
F1 Ba F1 7_456 . 16_556 109(2) yes
F1 Ba F1 7_456 . 17_666 120(2) yes
F1 Ba F1 7_456 . 18_566 115(3) yes
F1 Ba F1 7_456 . 19_665 71(2) yes
F1 Ba F1 7_456 . 20_555 65(3) yes
F1 Ba F1 7_456 . 21_565 60(2) yes
F1 Ba F1 7_456 . 22_455 49.5(19) yes
F1 Ba F1 7_456 . 22_555 119(3) yes
F1 Ba F1 7_456 . 22_565 126(3) yes
F1 Ba F1 7_456 . 23_565 52(2) yes
F1 Ba F1 7_456 . 23_665 128(3) yes
F1 Ba F1 7_456 . 23_675 126(4) yes
F1 Ba F1 7_456 . 24_555 54(2) yes
F1 Ba F1 7_456 . 24_655 126(3) yes
F1 Ba F1 7_456 . 24_665 134(4) yes
F1 Ba F2 7_456 . . 54(2) yes
F1 Ba F2 7_456 . 1_565 59(2) yes
F1 Ba F2 7_456 . 1_665 140(2) yes
F1 Ba F2 7_456 . 10_556 69(2) yes
F1 Ba F2 7_456 . 10_566 73(2) yes
F1 Ba F2 7_456 . 10_666 170(2) yes
F1 Ba F1 7_556 . 7_566 106(3) yes
F1 Ba F1 7_556 . 8_566 101(3) yes
F1 Ba F1 7_556 . 8_666 9(2) yes
F1 Ba F1 7_556 . 8_676 109(3) yes
F1 Ba F1 7_556 . 9_556 93(3) yes
F1 Ba F1 7_556 . 9_656 8(2) yes
F1 Ba F1 7_556 . 9_666 101(3) yes
F1 Ba F1 7_556 . 10_666 117(3) yes
F1 Ba F1 7_556 . 11_556 111(4) yes
F1 Ba F1 7_556 . 12_566 122(4) yes
F1 Ba F1 7_556 . 13_566 98(3) yes
F1 Ba F1 7_556 . 13_666 11(2) yes
F1 Ba F1 7_556 . 13_676 105(3) yes
F1 Ba F1 7_556 . 14_456 100(3) yes
F1 Ba F1 7_556 . 14_556 3(3) yes
F1 Ba F1 7_556 . 14_566 110(3) yes
F1 Ba F1 7_556 . 15_556 92(3) yes
F1 Ba F1 7_556 . 15_656 4(2) yes
F1 Ba F1 7_556 . 15_666 102(3) yes
F1 Ba F1 7_556 . 16_556 116(3) yes
F1 Ba F1 7_556 . 17_666 112(4) yes
F1 Ba F1 7_556 . 18_566 122(4) yes
F1 Ba F1 7_556 . 19_665 64(3) yes
F1 Ba F1 7_556 . 20_555 58(4) yes
F1 Ba F1 7_556 . 21_565 68(4) yes
F1 Ba F1 7_556 . 22_455 119(3) yes
F1 Ba F1 7_556 . 22_555 54(2) yes
F1 Ba F1 7_556 . 22_565 136(3) yes
F1 Ba F1 7_556 . 23_565 127(3) yes
F1 Ba F1 7_556 . 23_665 57(3) yes
F1 Ba F1 7_556 . 23_675 134(3) yes
F1 Ba F1 7_556 . 24_555 119(4) yes
F1 Ba F1 7_556 . 24_655 52(2) yes
F1 Ba F1 7_556 . 24_665 127(3) yes
F1 Ba F2 7_556 . . 51.0(16) yes
F1 Ba F2 7_556 . 1_565 137(2) yes
F1 Ba F2 7_556 . 1_665 62.1(16) yes
F1 Ba F2 7_556 . 10_556 67.2(18) yes
F1 Ba F2 7_556 . 10_566 167(2) yes
F1 Ba F2 7_556 . 10_666 76.9(17) yes
F1 Ba F1 7_566 . 8_566 93(3) yes
F1 Ba F1 7_566 . 8_666 98(3) yes
F1 Ba F1 7_566 . 8_676 4(2) yes
F1 Ba F1 7_566 . 9_556 98(3) yes
F1 Ba F1 7_566 . 9_656 102(3) yes
F1 Ba F1 7_566 . 9_666 9(3) yes
F1 Ba F1 7_566 . 10_666 114(3) yes
F1 Ba F1 7_566 . 11_556 125(2) yes
F1 Ba F1 7_566 . 12_566 118(3) yes
F1 Ba F1 7_566 . 13_566 93(3) yes
F1 Ba F1 7_566 . 13_666 98(3) yes
F1 Ba F1 7_566 . 13_676 7(3) yes
F1 Ba F1 7_566 . 14_456 97(3) yes
F1 Ba F1 7_566 . 14_556 103(3) yes
F1 Ba F1 7_566 . 14_566 3(3) yes
F1 Ba F1 7_566 . 15_556 102(3) yes
F1 Ba F1 7_566 . 15_656 105(3) yes
F1 Ba F1 7_566 . 15_666 6(4) yes
F1 Ba F1 7_566 . 16_556 124(3) yes
F1 Ba F1 7_566 . 17_666 119(3) yes
F1 Ba F1 7_566 . 18_566 114(3) yes
F1 Ba F1 7_566 . 19_665 56(3) yes
F1 Ba F1 7_566 . 20_555 66(3) yes
F1 Ba F1 7_566 . 21_565 61(3) yes
F1 Ba F1 7_566 . 22_455 126(3) yes
F1 Ba F1 7_566 . 22_555 136(3) yes
F1 Ba F1 7_566 . 22_565 58(2) yes
F1 Ba F1 7_566 . 23_565 119(3) yes
F1 Ba F1 7_566 . 23_665 128(3) yes
F1 Ba F1 7_566 . 23_675 54(2) yes
F1 Ba F1 7_566 . 24_555 128(4) yes
F1 Ba F1 7_566 . 24_655 128(3) yes
F1 Ba F1 7_566 . 24_665 57(2) yes
F1 Ba F2 7_566 . . 135(2) yes
F1 Ba F2 7_566 . 1_565 53(2) yes
F1 Ba F2 7_566 . 1_665 60(2) yes
F1 Ba F2 7_566 . 10_556 166(2) yes
F1 Ba F2 7_566 . 10_566 70(3) yes
F1 Ba F2 7_566 . 10_666 76(2) yes
F1 Ba F1 8_566 . 8_666 106(3) yes
F1 Ba F1 8_566 . 8_676 96(3) yes
F1 Ba F1 8_566 . 9_556 9(4) yes
F1 Ba F1 8_566 . 9_656 109(3) yes
F1 Ba F1 8_566 . 9_666 101(3) yes
F1 Ba F1 8_566 . 10_666 122(3) yes
F1 Ba F1 8_566 . 11_556 117(3) yes
F1 Ba F1 8_566 . 12_566 111(3) yes
F1 Ba F1 8_566 . 13_566 3(3) yes
F1 Ba F1 8_566 . 13_666 110(3) yes
F1 Ba F1 8_566 . 13_676 100(3) yes
F1 Ba F1 8_566 . 14_456 4(3) yes
F1 Ba F1 8_566 . 14_556 102(3) yes
F1 Ba F1 8_566 . 14_566 92(2) yes
F1 Ba F1 8_566 . 15_556 11(4) yes
F1 Ba F1 8_566 . 15_656 105(3) yes
F1 Ba F1 8_566 . 15_666 98(3) yes
F1 Ba F1 8_566 . 16_556 112(3) yes
F1 Ba F1 8_566 . 17_666 122(3) yes
F1 Ba F1 8_566 . 18_566 116(4) yes
F1 Ba F1 8_566 . 19_665 68(3) yes
F1 Ba F1 8_566 . 20_555 64(4) yes
F1 Ba F1 8_566 . 21_565 58(3) yes
F1 Ba F1 8_566 . 22_455 52(2) yes
F1 Ba F1 8_566 . 22_555 127(3) yes
F1 Ba F1 8_566 . 22_565 119(3) yes
F1 Ba F1 8_566 . 23_565 54(2) yes
F1 Ba F1 8_566 . 23_665 136(3) yes
F1 Ba F1 8_566 . 23_675 119(4) yes
F1 Ba F1 8_566 . 24_555 57(2) yes
F1 Ba F1 8_566 . 24_655 134(3) yes
F1 Ba F1 8_566 . 24_665 127(4) yes
F1 Ba F2 8_566 . . 62(2) yes
F1 Ba F2 8_566 . 1_565 51(2) yes
F1 Ba F2 8_566 . 1_665 137(2) yes
F1 Ba F2 8_566 . 10_556 77(2) yes
F1 Ba F2 8_566 . 10_566 67(3) yes
F1 Ba F2 8_566 . 10_666 167(2) yes
F1 Ba F1 8_666 . 8_676 101(3) yes
F1 Ba F1 8_666 . 9_556 98(4) yes
F1 Ba F1 8_666 . 9_656 4(3) yes
F1 Ba F1 8_666 . 9_666 93(3) yes
F1 Ba F1 8_666 . 10_666 118(3) yes
F1 Ba F1 8_666 . 11_556 114(4) yes
F1 Ba F1 8_666 . 12_566 125(4) yes
F1 Ba F1 8_666 . 13_566 103(3) yes
F1 Ba F1 8_666 . 13_666 3(3) yes
F1 Ba F1 8_666 . 13_676 97(3) yes
F1 Ba F1 8_666 . 14_456 105(3) yes
F1 Ba F1 8_666 . 14_556 6(3) yes
F1 Ba F1 8_666 . 14_566 102(3) yes
F1 Ba F1 8_666 . 15_556 98(3) yes
F1 Ba F1 8_666 . 15_656 7(2) yes
F1 Ba F1 8_666 . 15_666 93(3) yes
F1 Ba F1 8_666 . 16_556 119(3) yes
F1 Ba F1 8_666 . 17_666 114(4) yes
F1 Ba F1 8_666 . 18_566 124(4) yes
F1 Ba F1 8_666 . 19_665 61(3) yes
F1 Ba F1 8_666 . 20_555 56(4) yes
F1 Ba F1 8_666 . 21_565 66(4) yes
F1 Ba F1 8_666 . 22_455 128(3) yes
F1 Ba F1 8_666 . 22_555 57(3) yes
F1 Ba F1 8_666 . 22_565 128(3) yes
F1 Ba F1 8_666 . 23_565 136(3) yes
F1 Ba F1 8_666 . 23_665 58(3) yes
F1 Ba F1 8_666 . 23_675 126(3) yes
F1 Ba F1 8_666 . 24_555 128(4) yes
F1 Ba F1 8_666 . 24_655 54(3) yes
F1 Ba F1 8_666 . 24_665 119(3) yes
F1 Ba F2 8_666 . . 60(2) yes
F1 Ba F2 8_666 . 1_565 135(3) yes
F1 Ba F2 8_666 . 1_665 53(2) yes
F1 Ba F2 8_666 . 10_556 75.9(19) yes
F1 Ba F2 8_666 . 10_566 166(3) yes
F1 Ba F2 8_666 . 10_666 70(2) yes
F1 Ba F1 8_676 . 9_556 102(3) yes
F1 Ba F1 8_676 . 9_656 104(3) yes
F1 Ba F1 8_676 . 9_666 8(4) yes
F1 Ba F1 8_676 . 10_666 110(2) yes
F1 Ba F1 8_676 . 11_556 120(2) yes
F1 Ba F1 8_676 . 12_566 114(3) yes
F1 Ba F1 8_676 . 13_566 97(3) yes
F1 Ba F1 8_676 . 13_666 100(3) yes
F1 Ba F1 8_676 . 13_676 5(4) yes
F1 Ba F1 8_676 . 14_456 100(3) yes
F1 Ba F1 8_676 . 14_556 105(3) yes
F1 Ba F1 8_676 . 14_566 4(3) yes
F1 Ba F1 8_676 . 15_556 105(3) yes
F1 Ba F1 8_676 . 15_656 108(3) yes
F1 Ba F1 8_676 . 15_666 7(4) yes
F1 Ba F1 8_676 . 16_556 120(2) yes
F1 Ba F1 8_676 . 17_666 115(3) yes
F1 Ba F1 8_676 . 18_566 109(3) yes
F1 Ba F1 8_676 . 19_665 60(3) yes
F1 Ba F1 8_676 . 20_555 71(2) yes
F1 Ba F1 8_676 . 21_565 65(3) yes
F1 Ba F1 8_676 . 22_455 126(4) yes
F1 Ba F1 8_676 . 22_555 134(3) yes
F1 Ba F1 8_676 . 22_565 54(2) yes
F1 Ba F1 8_676 . 23_565 119(4) yes
F1 Ba F1 8_676 . 23_665 126(3) yes
F1 Ba F1 8_676 . 23_675 49.5(19) yes
F1 Ba F1 8_676 . 24_555 128(4) yes
F1 Ba F1 8_676 . 24_655 126(3) yes
F1 Ba F1 8_676 . 24_665 52(2) yes
F1 Ba F2 8_676 . . 140(2) yes
F1 Ba F2 8_676 . 1_565 54(3) yes
F1 Ba F2 8_676 . 1_665 59(3) yes
F1 Ba F2 8_676 . 10_556 170(2) yes
F1 Ba F2 8_676 . 10_566 69(3) yes
F1 Ba F2 8_676 . 10_666 73(3) yes
F1 Ba F1 9_556 . 9_656 101(3) yes
F1 Ba F1 9_556 . 9_666 106(3) yes
F1 Ba F1 9_556 . 10_666 125(2) yes
F1 Ba F1 9_556 . 11_556 118(3) yes
F1 Ba F1 9_556 . 12_566 114(3) yes
F1 Ba F1 9_556 . 13_566 6(4) yes
F1 Ba F1 9_556 . 13_666 102(3) yes
F1 Ba F1 9_556 . 13_676 105(3) yes
F1 Ba F1 9_556 . 14_456 7(4) yes
F1 Ba F1 9_556 . 14_556 93(3) yes
F1 Ba F1 9_556 . 14_566 98(3) yes
F1 Ba F1 9_556 . 15_556 3(3) yes
F1 Ba F1 9_556 . 15_656 97(4) yes
F1 Ba F1 9_556 . 15_666 103(4) yes
F1 Ba F1 9_556 . 16_556 114(3) yes
F1 Ba F1 9_556 . 17_666 124(2) yes
F1 Ba F1 9_556 . 18_566 119(3) yes
F1 Ba F1 9_556 . 19_665 66(2) yes
F1 Ba F1 9_556 . 20_555 61(3) yes
F1 Ba F1 9_556 . 21_565 56(3) yes
F1 Ba F1 9_556 . 22_455 54(2) yes
F1 Ba F1 9_556 . 22_555 119(4) yes
F1 Ba F1 9_556 . 22_565 128(4) yes
F1 Ba F1 9_556 . 23_565 57(2) yes
F1 Ba F1 9_556 . 23_665 128(4) yes
F1 Ba F1 9_556 . 23_675 128(4) yes
F1 Ba F1 9_556 . 24_555 58(2) yes
F1 Ba F1 9_556 . 24_655 126(4) yes
F1 Ba F1 9_556 . 24_665 136(4) yes
F1 Ba F2 9_556 . . 53(3) yes
F1 Ba F2 9_556 . 1_565 60(3) yes
F1 Ba F2 9_556 . 1_665 135(2) yes
F1 Ba F2 9_556 . 10_556 70(3) yes
F1 Ba F2 9_556 . 10_566 76(3) yes
F1 Ba F2 9_556 . 10_666 166(2) yes
F1 Ba F1 9_656 . 9_666 96(3) yes
F1 Ba F1 9_656 . 10_666 114(3) yes
F1 Ba F1 9_656 . 11_556 110(4) yes
F1 Ba F1 9_656 . 12_566 120(4) yes
F1 Ba F1 9_656 . 13_566 105(3) yes
F1 Ba F1 9_656 . 13_666 4(2) yes
F1 Ba F1 9_656 . 13_676 100(3) yes
F1 Ba F1 9_656 . 14_456 108(3) yes
F1 Ba F1 9_656 . 14_556 7(2) yes
F1 Ba F1 9_656 . 14_566 105(3) yes
F1 Ba F1 9_656 . 15_556 100(3) yes
F1 Ba F1 9_656 . 15_656 5(2) yes
F1 Ba F1 9_656 . 15_666 97(4) yes
F1 Ba F1 9_656 . 16_556 115(3) yes
F1 Ba F1 9_656 . 17_666 109(4) yes
F1 Ba F1 9_656 . 18_566 120(4) yes
F1 Ba F1 9_656 . 19_665 65(3) yes
F1 Ba F1 9_656 . 20_555 60(4) yes
F1 Ba F1 9_656 . 21_565 71(4) yes
F1 Ba F1 9_656 . 22_455 126(3) yes
F1 Ba F1 9_656 . 22_555 52(2) yes
F1 Ba F1 9_656 . 22_565 128(3) yes
F1 Ba F1 9_656 . 23_565 134(3) yes
F1 Ba F1 9_656 . 23_665 54(3) yes
F1 Ba F1 9_656 . 23_675 126(3) yes
F1 Ba F1 9_656 . 24_555 126(4) yes
F1 Ba F1 9_656 . 24_655 49(2) yes
F1 Ba F1 9_656 . 24_665 119(3) yes
F1 Ba F2 9_656 . . 59.1(18) yes
F1 Ba F2 9_656 . 1_565 140(2) yes
F1 Ba F2 9_656 . 1_665 54.2(18) yes
F1 Ba F2 9_656 . 10_556 73(2) yes
F1 Ba F2 9_656 . 10_566 170(2) yes
F1 Ba F2 9_656 . 10_666 68.9(18) yes
F1 Ba F1 9_666 . 10_666 111(2) yes
F1 Ba F1 9_666 . 11_556 122(2) yes
F1 Ba F1 9_666 . 12_566 117(3) yes
F1 Ba F1 9_666 . 13_566 102(3) yes
F1 Ba F1 9_666 . 13_666 92(3) yes
F1 Ba F1 9_666 . 13_676 4(3) yes
F1 Ba F1 9_666 . 14_456 105(3) yes
F1 Ba F1 9_666 . 14_556 98(3) yes
F1 Ba F1 9_666 . 14_566 11(4) yes
F1 Ba F1 9_666 . 15_556 110(3) yes
F1 Ba F1 9_666 . 15_656 100(3) yes
F1 Ba F1 9_666 . 15_666 3(3) yes
F1 Ba F1 9_666 . 16_556 122(2) yes
F1 Ba F1 9_666 . 17_666 116(3) yes
F1 Ba F1 9_666 . 18_566 112(3) yes
F1 Ba F1 9_666 . 19_665 58(3) yes
F1 Ba F1 9_666 . 20_555 68(2) yes
F1 Ba F1 9_666 . 21_565 64(3) yes
F1 Ba F1 9_666 . 22_455 134(4) yes
F1 Ba F1 9_666 . 22_555 127(3) yes
F1 Ba F1 9_666 . 22_565 57(2) yes
F1 Ba F1 9_666 . 23_565 127(4) yes
F1 Ba F1 9_666 . 23_665 119(3) yes
F1 Ba F1 9_666 . 23_675 52(2) yes
F1 Ba F1 9_666 . 24_555 136(4) yes
F1 Ba F1 9_666 . 24_655 119(3) yes
F1 Ba F1 9_666 . 24_665 54(2) yes
F1 Ba F2 9_666 . . 137(2) yes
F1 Ba F2 9_666 . 1_565 62(3) yes
F1 Ba F2 9_666 . 1_665 51(3) yes
F1 Ba F2 9_666 . 10_556 167(3) yes
F1 Ba F2 9_666 . 10_566 77(3) yes
F1 Ba F2 9_666 . 10_666 67(2) yes
F1 Ba F1 10_666 . 11_556 11(3) yes
F1 Ba F1 10_666 . 12_566 11(3) yes
F1 Ba F1 10_666 . 13_566 124(3) yes
F1 Ba F1 10_666 . 13_666 116(3) yes
F1 Ba F1 10_666 . 13_676 109(2) yes
F1 Ba F1 10_666 . 14_456 120(2) yes
F1 Ba F1 10_666 . 14_556 119(3) yes
F1 Ba F1 10_666 . 14_566 112(3) yes
F1 Ba F1 10_666 . 15_556 122(2) yes
F1 Ba F1 10_666 . 15_656 115(3) yes
F1 Ba F1 10_666 . 15_666 114(3) yes
F1 Ba F1 10_666 . 16_556 12(2) yes
F1 Ba F1 10_666 . 17_666 6(4) yes
F1 Ba F1 10_666 . 18_566 6(4) yes
F1 Ba F1 10_666 . 19_665 168(2) yes
F1 Ba F1 10_666 . 20_555 174(4) yes
F1 Ba F1 10_666 . 21_565 174(4) yes
F1 Ba F1 10_666 . 22_455 71(2) yes
F1 Ba F1 10_666 . 22_555 64(3) yes
F1 Ba F1 10_666 . 22_565 56(3) yes
F1 Ba F1 10_666 . 23_565 68(3) yes
F1 Ba F1 10_666 . 23_665 61(3) yes
F1 Ba F1 10_666 . 23_675 60(3) yes
F1 Ba F1 10_666 . 24_555 66(2) yes
F1 Ba F1 10_666 . 24_655 65(3) yes
F1 Ba F1 10_666 . 24_665 58(3) yes
F1 Ba F2 10_666 . . 111(3) yes
F1 Ba F2 10_666 . 1_565 106(3) yes
F1 Ba F2 10_666 . 1_665 100(2) yes
F1 Ba F2 10_666 . 10_556 80(3) yes
F1 Ba F2 10_666 . 10_566 75(3) yes
F1 Ba F2 10_666 . 10_666 69(2) yes
F1 Ba F1 11_556 . 12_566 11(5) yes
F1 Ba F1 11_556 . 13_566 119(3) yes
F1 Ba F1 11_556 . 13_666 112(4) yes
F1 Ba F1 11_556 . 13_676 120(2) yes
F1 Ba F1 11_556 . 14_456 115(3) yes
F1 Ba F1 11_556 . 14_556 114(4) yes
F1 Ba F1 11_556 . 14_566 122(3) yes
F1 Ba F1 11_556 . 15_556 116(3) yes
F1 Ba F1 11_556 . 15_656 109(4) yes
F1 Ba F1 11_556 . 15_666 124(2) yes
F1 Ba F1 11_556 . 16_556 6(4) yes
F1 Ba F1 11_556 . 17_666 6(3) yes
F1 Ba F1 11_556 . 18_566 12(4) yes
F1 Ba F1 11_556 . 19_665 174(4) yes
F1 Ba F1 11_556 . 20_555 168(4) yes
F1 Ba F1 11_556 . 21_565 174(3) yes
F1 Ba F1 11_556 . 22_455 65(3) yes
F1 Ba F1 11_556 . 22_555 58(4) yes
F1 Ba F1 11_556 . 22_565 66(3) yes
F1 Ba F1 11_556 . 23_565 64(4) yes
F1 Ba F1 11_556 . 23_665 56(4) yes
F1 Ba F1 11_556 . 23_675 71(2) yes
F1 Ba F1 11_556 . 24_555 61(3) yes
F1 Ba F1 11_556 . 24_655 60(4) yes
F1 Ba F1 11_556 . 24_665 68(2) yes
F1 Ba F2 11_556 . . 100(2) yes
F1 Ba F2 11_556 . 1_565 111(4) yes
F1 Ba F2 11_556 . 1_665 106(3) yes
F1 Ba F2 11_556 . 10_556 69(2) yes
F1 Ba F2 11_556 . 10_566 80(4) yes
F1 Ba F2 11_556 . 10_666 75(3) yes
F1 Ba F1 12_566 . 13_566 114(3) yes
F1 Ba F1 12_566 . 13_666 122(4) yes
F1 Ba F1 12_566 . 13_676 115(3) yes
F1 Ba F1 12_566 . 14_456 109(3) yes
F1 Ba F1 12_566 . 14_556 124(4) yes
F1 Ba F1 12_566 . 14_566 116(4) yes
F1 Ba F1 12_566 . 15_556 112(3) yes
F1 Ba F1 12_566 . 15_656 120(4) yes
F1 Ba F1 12_566 . 15_666 119(3) yes
F1 Ba F1 12_566 . 16_556 6(4) yes
F1 Ba F1 12_566 . 17_666 12(4) yes
F1 Ba F1 12_566 . 18_566 6(3) yes
F1 Ba F1 12_566 . 19_665 174(4) yes
F1 Ba F1 12_566 . 20_555 174(3) yes
F1 Ba F1 12_566 . 21_565 168(4) yes
F1 Ba F1 12_566 . 22_455 60(2) yes
F1 Ba F1 12_566 . 22_555 68(4) yes
F1 Ba F1 12_566 . 22_565 61(3) yes
F1 Ba F1 12_566 . 23_565 58(3) yes
F1 Ba F1 12_566 . 23_665 66(4) yes
F1 Ba F1 12_566 . 23_675 65(3) yes
F1 Ba F1 12_566 . 24_555 56(3) yes
F1 Ba F1 12_566 . 24_655 71(4) yes
F1 Ba F1 12_566 . 24_665 64(3) yes
F1 Ba F2 12_566 . . 106(3) yes
F1 Ba F2 12_566 . 1_565 100(4) yes
F1 Ba F2 12_566 . 1_665 111(3) yes
F1 Ba F2 12_566 . 10_556 75(3) yes
F1 Ba F2 12_566 . 10_566 69(4) yes
F1 Ba F2 12_566 . 10_666 80(3) yes
F1 Ba F1 13_566 . 13_666 106(3) yes
F1 Ba F1 13_566 . 13_676 101(3) yes
F1 Ba F1 13_566 . 14_456 4(2) yes
F1 Ba F1 13_566 . 14_556 98(3) yes
F1 Ba F1 13_566 . 14_566 93(3) yes
F1 Ba F1 13_566 . 15_556 9(3) yes
F1 Ba F1 13_566 . 15_656 102(3) yes
F1 Ba F1 13_566 . 15_666 98(3) yes
F1 Ba F1 13_566 . 16_556 114(3) yes
F1 Ba F1 13_566 . 17_666 125(2) yes
F1 Ba F1 13_566 . 18_566 118(3) yes
F1 Ba F1 13_566 . 19_665 66(2) yes
F1 Ba F1 13_566 . 20_555 61(3) yes
F1 Ba F1 13_566 . 21_565 56(3) yes
F1 Ba F1 13_566 . 22_455 54(2) yes
F1 Ba F1 13_566 . 22_555 125(3) yes
F1 Ba F1 13_566 . 22_565 122(3) yes
F1 Ba F1 13_566 . 23_565 56(2) yes
F1 Ba F1 13_566 . 23_665 134(3) yes
F1 Ba F1 13_566 . 23_675 122(4) yes
F1 Ba F1 13_566 . 24_555 59(2) yes
F1 Ba F1 13_566 . 24_655 132(3) yes
F1 Ba F1 13_566 . 24_665 130(4) yes
F1 Ba F2 13_566 . . 60(2) yes
F1 Ba F2 13_566 . 1_565 53(2) yes
F1 Ba F2 13_566 . 1_665 135(2) yes
F1 Ba F2 13_566 . 10_556 76(2) yes
F1 Ba F2 13_566 . 10_566 70(3) yes
F1 Ba F2 13_566 . 10_666 166(2) yes
F1 Ba F1 13_666 . 13_676 96(3) yes
F1 Ba F1 13_666 . 14_456 109(3) yes
F1 Ba F1 13_666 . 14_556 9(2) yes
F1 Ba F1 13_666 . 14_566 101(3) yes
F1 Ba F1 13_666 . 15_556 101(3) yes
F1 Ba F1 13_666 . 15_656 8(2) yes
F1 Ba F1 13_666 . 15_666 93(3) yes
F1 Ba F1 13_666 . 16_556 117(3) yes
F1 Ba F1 13_666 . 17_666 111(4) yes
F1 Ba F1 13_666 . 18_566 122(4) yes
F1 Ba F1 13_666 . 19_665 63(3) yes
F1 Ba F1 13_666 . 20_555 59(4) yes
F1 Ba F1 13_666 . 21_565 69(4) yes
F1 Ba F1 13_666 . 22_455 130(3) yes
F1 Ba F1 13_666 . 22_555 55(2) yes
F1 Ba F1 13_666 . 22_565 125(3) yes
F1 Ba F1 13_666 . 23_565 138(3) yes
F1 Ba F1 13_666 . 23_665 56(3) yes
F1 Ba F1 13_666 . 23_675 123(3) yes
F1 Ba F1 13_666 . 24_555 130(4) yes
F1 Ba F1 13_666 . 24_655 52(2) yes
F1 Ba F1 13_666 . 24_665 116(3) yes
F1 Ba F2 13_666 . . 62.1(16) yes
F1 Ba F2 13_666 . 1_565 137(2) yes
F1 Ba F2 13_666 . 1_665 51.0(16) yes
F1 Ba F2 13_666 . 10_556 76.9(17) yes
F1 Ba F2 13_666 . 10_566 167(2) yes
F1 Ba F2 13_666 . 10_666 67.2(18) yes
F1 Ba F1 13_676 . 14_456 104(3) yes
F1 Ba F1 13_676 . 14_556 102(3) yes
F1 Ba F1 13_676 . 14_566 8(3) yes
F1 Ba F1 13_676 . 15_556 109(3) yes
F1 Ba F1 13_676 . 15_656 104(3) yes
F1 Ba F1 13_676 . 15_666 4(2) yes
F1 Ba F1 13_676 . 16_556 120(2) yes
F1 Ba F1 13_676 . 17_666 114(3) yes
F1 Ba F1 13_676 . 18_566 110(2) yes
F1 Ba F1 13_676 . 19_665 60(2) yes
F1 Ba F1 13_676 . 20_555 70(2) yes
F1 Ba F1 13_676 . 21_565 66(3) yes
F1 Ba F1 13_676 . 22_455 131(3) yes
F1 Ba F1 13_676 . 22_555 130(3) yes
F1 Ba F1 13_676 . 22_565 54(2) yes
F1 Ba F1 13_676 . 23_565 123(3) yes
F1 Ba F1 13_676 . 23_665 122(3) yes
F1 Ba F1 13_676 . 23_675 49.8(19) yes
F1 Ba F1 13_676 . 24_555 132(4) yes
F1 Ba F1 13_676 . 24_655 121(3) yes
F1 Ba F1 13_676 . 24_665 52(2) yes
F1 Ba F2 13_676 . . 140(2) yes
F1 Ba F2 13_676 . 1_565 59(2) yes
F1 Ba F2 13_676 . 1_665 54(2) yes
F1 Ba F2 13_676 . 10_556 170(2) yes
F1 Ba F2 13_676 . 10_566 73(2) yes
F1 Ba F2 13_676 . 10_666 69(2) yes
F1 Ba F1 14_456 . 14_556 101(3) yes
F1 Ba F1 14_456 . 14_566 96(3) yes
F1 Ba F1 14_456 . 15_556 8(4) yes
F1 Ba F1 14_456 . 15_656 104(3) yes
F1 Ba F1 14_456 . 15_666 102(3) yes
F1 Ba F1 14_456 . 16_556 110(2) yes
F1 Ba F1 14_456 . 17_666 120(2) yes
F1 Ba F1 14_456 . 18_566 114(3) yes
F1 Ba F1 14_456 . 19_665 70(2) yes
F1 Ba F1 14_456 . 20_555 66(3) yes
F1 Ba F1 14_456 . 21_565 60(2) yes
F1 Ba F1 14_456 . 22_455 49.8(19) yes
F1 Ba F1 14_456 . 22_555 123(3) yes
F1 Ba F1 14_456 . 22_565 122(4) yes
F1 Ba F1 14_456 . 23_565 52(2) yes
F1 Ba F1 14_456 . 23_665 132(3) yes
F1 Ba F1 14_456 . 23_675 121(4) yes
F1 Ba F1 14_456 . 24_555 54(2) yes
F1 Ba F1 14_456 . 24_655 131(3) yes
F1 Ba F1 14_456 . 24_665 130(4) yes
F1 Ba F2 14_456 . . 59(3) yes
F1 Ba F2 14_456 . 1_565 54(3) yes
F1 Ba F2 14_456 . 1_665 140(2) yes
F1 Ba F2 14_456 . 10_556 73(3) yes
F1 Ba F2 14_456 . 10_566 69(3) yes
F1 Ba F2 14_456 . 10_666 170(2) yes
F1 Ba F1 14_556 . 14_566 106(3) yes
F1 Ba F1 14_556 . 15_556 93(3) yes
F1 Ba F1 14_556 . 15_656 4(3) yes
F1 Ba F1 14_556 . 15_666 98(4) yes
F1 Ba F1 14_556 . 16_556 118(3) yes
F1 Ba F1 14_556 . 17_666 114(4) yes
F1 Ba F1 14_556 . 18_566 125(4) yes
F1 Ba F1 14_556 . 19_665 61(3) yes
F1 Ba F1 14_556 . 20_555 56(4) yes
F1 Ba F1 14_556 . 21_565 66(4) yes
F1 Ba F1 14_556 . 22_455 122(3) yes
F1 Ba F1 14_556 . 22_555 56(3) yes
F1 Ba F1 14_556 . 22_565 134(3) yes
F1 Ba F1 14_556 . 23_565 130(3) yes
F1 Ba F1 14_556 . 23_665 59(3) yes
F1 Ba F1 14_556 . 23_675 132(3) yes
F1 Ba F1 14_556 . 24_555 122(4) yes
F1 Ba F1 14_556 . 24_655 54(3) yes
F1 Ba F1 14_556 . 24_665 125(3) yes
F1 Ba F2 14_556 . . 53(2) yes
F1 Ba F2 14_556 . 1_565 135(3) yes
F1 Ba F2 14_556 . 1_665 60(2) yes
F1 Ba F2 14_556 . 10_556 70(2) yes
F1 Ba F2 14_556 . 10_566 166(3) yes
F1 Ba F2 14_556 . 10_666 75.9(19) yes
F1 Ba F1 14_566 . 15_556 101(3) yes
F1 Ba F1 14_566 . 15_656 109(3) yes
F1 Ba F1 14_566 . 15_666 9(4) yes
F1 Ba F1 14_566 . 16_556 122(3) yes
F1 Ba F1 14_566 . 17_666 117(3) yes
F1 Ba F1 14_566 . 18_566 111(3) yes
F1 Ba F1 14_566 . 19_665 59(3) yes
F1 Ba F1 14_566 . 20_555 69(3) yes
F1 Ba F1 14_566 . 21_565 63(3) yes
F1 Ba F1 14_566 . 22_455 123(3) yes
F1 Ba F1 14_566 . 22_555 138(3) yes
F1 Ba F1 14_566 . 22_565 56(2) yes
F1 Ba F1 14_566 . 23_565 116(3) yes
F1 Ba F1 14_566 . 23_665 130(3) yes
F1 Ba F1 14_566 . 23_675 52(2) yes
F1 Ba F1 14_566 . 24_555 125(4) yes
F1 Ba F1 14_566 . 24_655 130(3) yes
F1 Ba F1 14_566 . 24_665 55(2) yes
F1 Ba F2 14_566 . . 137(2) yes
F1 Ba F2 14_566 . 1_565 51(2) yes
F1 Ba F2 14_566 . 1_665 62(2) yes
F1 Ba F2 14_566 . 10_556 167(2) yes
F1 Ba F2 14_566 . 10_566 67(3) yes
F1 Ba F2 14_566 . 10_666 77(2) yes
F1 Ba F1 15_556 . 15_656 96(3) yes
F1 Ba F1 15_556 . 15_666 106(3) yes
F1 Ba F1 15_556 . 16_556 111(2) yes
F1 Ba F1 15_556 . 17_666 122(2) yes
F1 Ba F1 15_556 . 18_566 117(3) yes
F1 Ba F1 15_556 . 19_665 69(2) yes
F1 Ba F1 15_556 . 20_555 63(3) yes
F1 Ba F1 15_556 . 21_565 59(2) yes
F1 Ba F1 15_556 . 22_455 52(2) yes
F1 Ba F1 15_556 . 22_555 116(3) yes
F1 Ba F1 15_556 . 22_565 130(4) yes
F1 Ba F1 15_556 . 23_565 55(2) yes
F1 Ba F1 15_556 . 23_665 125(3) yes
F1 Ba F1 15_556 . 23_675 130(4) yes
F1 Ba F1 15_556 . 24_555 56(2) yes
F1 Ba F1 15_556 . 24_655 123(3) yes
F1 Ba F1 15_556 . 24_665 138(4) yes
F1 Ba F2 15_556 . . 51(3) yes
F1 Ba F2 15_556 . 1_565 62(3) yes
F1 Ba F2 15_556 . 1_665 137(2) yes
F1 Ba F2 15_556 . 10_556 67(2) yes
F1 Ba F2 15_556 . 10_566 77(3) yes
F1 Ba F2 15_556 . 10_666 167(3) yes
F1 Ba F1 15_656 . 15_666 101(3) yes
F1 Ba F1 15_656 . 16_556 114(3) yes
F1 Ba F1 15_656 . 17_666 110(4) yes
F1 Ba F1 15_656 . 18_566 120(4) yes
F1 Ba F1 15_656 . 19_665 66(3) yes
F1 Ba F1 15_656 . 20_555 60(4) yes
F1 Ba F1 15_656 . 21_565 70(4) yes
F1 Ba F1 15_656 . 22_455 121(3) yes
F1 Ba F1 15_656 . 22_555 52(2) yes
F1 Ba F1 15_656 . 22_565 132(3) yes
F1 Ba F1 15_656 . 23_565 130(3) yes
F1 Ba F1 15_656 . 23_665 54(3) yes
F1 Ba F1 15_656 . 23_675 131(3) yes
F1 Ba F1 15_656 . 24_555 122(4) yes
F1 Ba F1 15_656 . 24_655 50(2) yes
F1 Ba F1 15_656 . 24_665 123(3) yes
F1 Ba F2 15_656 . . 54.2(18) yes
F1 Ba F2 15_656 . 1_565 140(2) yes
F1 Ba F2 15_656 . 1_665 59.1(18) yes
F1 Ba F2 15_656 . 10_556 68.9(18) yes
F1 Ba F2 15_656 . 10_566 170(2) yes
F1 Ba F2 15_656 . 10_666 73(2) yes
F1 Ba F1 15_666 . 16_556 125(2) yes
F1 Ba F1 15_666 . 17_666 118(3) yes
F1 Ba F1 15_666 . 18_566 114(3) yes
F1 Ba F1 15_666 . 19_665 56(3) yes
F1 Ba F1 15_666 . 20_555 66(2) yes
F1 Ba F1 15_666 . 21_565 61(3) yes
F1 Ba F1 15_666 . 22_455 132(4) yes
F1 Ba F1 15_666 . 22_555 130(4) yes
F1 Ba F1 15_666 . 22_565 59(2) yes
F1 Ba F1 15_666 . 23_565 125(4) yes
F1 Ba F1 15_666 . 23_665 122(4) yes
F1 Ba F1 15_666 . 23_675 54(2) yes
F1 Ba F1 15_666 . 24_555 134(5) yes
F1 Ba F1 15_666 . 24_655 122(4) yes
F1 Ba F1 15_666 . 24_665 56(2) yes
F1 Ba F2 15_666 . . 135(2) yes
F1 Ba F2 15_666 . 1_565 60(3) yes
F1 Ba F2 15_666 . 1_665 53(3) yes
F1 Ba F2 15_666 . 10_556 166(2) yes
F1 Ba F2 15_666 . 10_566 76(3) yes
F1 Ba F2 15_666 . 10_666 70(3) yes
F1 Ba F1 16_556 . 17_666 11(3) yes
F1 Ba F1 16_556 . 18_566 11(3) yes
F1 Ba F1 16_556 . 19_665 180(4) yes
F1 Ba F1 16_556 . 20_555 169(3) yes
F1 Ba F1 16_556 . 21_565 170(3) yes
F1 Ba F1 16_556 . 22_455 60(2) yes
F1 Ba F1 16_556 . 22_555 63(3) yes
F1 Ba F1 16_556 . 22_565 66(2) yes
F1 Ba F1 16_556 . 23_565 59(3) yes
F1 Ba F1 16_556 . 23_665 61(3) yes
F1 Ba F1 16_556 . 23_675 70(2) yes
F1 Ba F1 16_556 . 24_555 56(3) yes
F1 Ba F1 16_556 . 24_655 66(3) yes
F1 Ba F1 16_556 . 24_665 69(2) yes
F1 Ba F2 16_556 . . 100(2) yes
F1 Ba F2 16_556 . 1_565 106(3) yes
F1 Ba F2 16_556 . 1_665 111(3) yes
F1 Ba F2 16_556 . 10_556 69(2) yes
F1 Ba F2 16_556 . 10_566 75(3) yes
F1 Ba F2 16_556 . 10_666 80(3) yes
F1 Ba F1 17_666 . 18_566 11(5) yes
F1 Ba F1 17_666 . 19_665 169(3) yes
F1 Ba F1 17_666 . 20_555 170(5) yes
F1 Ba F1 17_666 . 21_565 180(4) yes
F1 Ba F1 17_666 . 22_455 70(2) yes
F1 Ba F1 17_666 . 22_555 59(4) yes
F1 Ba F1 17_666 . 22_565 61(3) yes
F1 Ba F1 17_666 . 23_565 69(3) yes
F1 Ba F1 17_666 . 23_665 56(4) yes
F1 Ba F1 17_666 . 23_675 66(3) yes
F1 Ba F1 17_666 . 24_555 66(2) yes
F1 Ba F1 17_666 . 24_655 60(4) yes
F1 Ba F1 17_666 . 24_665 63(3) yes
F1 Ba F2 17_666 . . 106(3) yes
F1 Ba F2 17_666 . 1_565 111(4) yes
F1 Ba F2 17_666 . 1_665 100(2) yes
F1 Ba F2 17_666 . 10_556 75(3) yes
F1 Ba F2 17_666 . 10_566 80(4) yes
F1 Ba F2 17_666 . 10_666 69(2) yes
F1 Ba F1 18_566 . 19_665 170(3) yes
F1 Ba F1 18_566 . 20_555 180(4) yes
F1 Ba F1 18_566 . 21_565 169(5) yes
F1 Ba F1 18_566 . 22_455 66(3) yes
F1 Ba F1 18_566 . 22_555 69(4) yes
F1 Ba F1 18_566 . 22_565 56(3) yes
F1 Ba F1 18_566 . 23_565 63(3) yes
F1 Ba F1 18_566 . 23_665 66(4) yes
F1 Ba F1 18_566 . 23_675 60(2) yes
F1 Ba F1 18_566 . 24_555 61(3) yes
F1 Ba F1 18_566 . 24_655 70(4) yes
F1 Ba F1 18_566 . 24_665 59(2) yes
F1 Ba F2 18_566 . . 111(3) yes
F1 Ba F2 18_566 . 1_565 100(4) yes
F1 Ba F2 18_566 . 1_665 106(3) yes
F1 Ba F2 18_566 . 10_556 80(3) yes
F1 Ba F2 18_566 . 10_566 69(4) yes
F1 Ba F2 18_566 . 10_666 75(3) yes
F1 Ba F1 19_665 . 20_555 11(3) yes
F1 Ba F1 19_665 . 21_565 11(3) yes
F1 Ba F1 19_665 . 22_455 120(2) yes
F1 Ba F1 19_665 . 22_555 117(3) yes
F1 Ba F1 19_665 . 22_565 114(3) yes
F1 Ba F1 19_665 . 23_565 122(3) yes
F1 Ba F1 19_665 . 23_665 118(3) yes
F1 Ba F1 19_665 . 23_675 110(2) yes
F1 Ba F1 19_665 . 24_555 125(2) yes
F1 Ba F1 19_665 . 24_655 114(3) yes
F1 Ba F1 19_665 . 24_665 111(2) yes
F1 Ba F2 19_665 . . 80(3) yes
F1 Ba F2 19_665 . 1_565 75(3) yes
F1 Ba F2 19_665 . 1_665 69(2) yes
F1 Ba F2 19_665 . 10_556 111(3) yes
F1 Ba F2 19_665 . 10_566 106(3) yes
F1 Ba F2 19_665 . 10_666 100(2) yes
F1 Ba F1 20_555 . 21_565 11(5) yes
F1 Ba F1 20_555 . 22_455 114(3) yes
F1 Ba F1 20_555 . 22_555 111(4) yes
F1 Ba F1 20_555 . 22_565 125(2) yes
F1 Ba F1 20_555 . 23_565 117(3) yes
F1 Ba F1 20_555 . 23_665 114(4) yes
F1 Ba F1 20_555 . 23_675 120(2) yes
F1 Ba F1 20_555 . 24_555 118(3) yes
F1 Ba F1 20_555 . 24_655 110(4) yes
F1 Ba F1 20_555 . 24_665 122(2) yes
F1 Ba F2 20_555 . . 69(2) yes
F1 Ba F2 20_555 . 1_565 80(4) yes
F1 Ba F2 20_555 . 1_665 75(3) yes
F1 Ba F2 20_555 . 10_556 100(2) yes
F1 Ba F2 20_555 . 10_566 111(4) yes
F1 Ba F2 20_555 . 10_666 106(3) yes
F1 Ba F1 21_565 . 22_455 110(2) yes
F1 Ba F1 21_565 . 22_555 122(4) yes
F1 Ba F1 21_565 . 22_565 118(3) yes
F1 Ba F1 21_565 . 23_565 111(3) yes
F1 Ba F1 21_565 . 23_665 125(4) yes
F1 Ba F1 21_565 . 23_675 114(3) yes
F1 Ba F1 21_565 . 24_555 114(3) yes
F1 Ba F1 21_565 . 24_655 120(4) yes
F1 Ba F1 21_565 . 24_665 117(3) yes
F1 Ba F2 21_565 . . 75(3) yes
F1 Ba F2 21_565 . 1_565 69(4) yes
F1 Ba F2 21_565 . 1_665 80(3) yes
F1 Ba F2 21_565 . 10_556 106(3) yes
F1 Ba F2 21_565 . 10_566 100(4) yes
F1 Ba F2 21_565 . 10_666 111(3) yes
F1 Ba F1 22_455 . 22_555 96(3) yes
F1 Ba F1 22_455 . 22_565 101(3) yes
F1 Ba F1 22_455 . 23_565 8(3) yes
F1 Ba F1 22_455 . 23_665 102(3) yes
F1 Ba F1 22_455 . 23_675 104(3) yes
F1 Ba F1 22_455 . 24_555 4(2) yes
F1 Ba F1 22_455 . 24_655 104(3) yes
F1 Ba F1 22_455 . 24_665 109(3) yes
F1 Ba F2 22_455 . . 69(2) yes
F1 Ba F2 22_455 . 1_565 73(2) yes
F1 Ba F2 22_455 . 1_665 170(2) yes
F1 Ba F2 22_455 . 10_556 54(2) yes
F1 Ba F2 22_455 . 10_566 59(2) yes
F1 Ba F2 22_455 . 10_666 140(2) yes
F1 Ba F1 22_555 . 22_565 106(3) yes
F1 Ba F1 22_555 . 23_565 101(3) yes
F1 Ba F1 22_555 . 23_665 9(2) yes
F1 Ba F1 22_555 . 23_675 109(3) yes
F1 Ba F1 22_555 . 24_555 93(3) yes
F1 Ba F1 22_555 . 24_655 8(2) yes
F1 Ba F1 22_555 . 24_665 101(3) yes
F1 Ba F2 22_555 . . 67.2(18) yes
F1 Ba F2 22_555 . 1_565 167(2) yes
F1 Ba F2 22_555 . 1_665 76.9(17) yes
F1 Ba F2 22_555 . 10_556 51.0(16) yes
F1 Ba F2 22_555 . 10_566 137(2) yes
F1 Ba F2 22_555 . 10_666 62.1(16) yes
F1 Ba F1 22_565 . 23_565 93(3) yes
F1 Ba F1 22_565 . 23_665 98(3) yes
F1 Ba F1 22_565 . 23_675 4(2) yes
F1 Ba F1 22_565 . 24_555 98(3) yes
F1 Ba F1 22_565 . 24_655 102(3) yes
F1 Ba F1 22_565 . 24_665 9(3) yes
F1 Ba F2 22_565 . . 166(2) yes
F1 Ba F2 22_565 . 1_565 70(3) yes
F1 Ba F2 22_565 . 1_665 76(2) yes
F1 Ba F2 22_565 . 10_556 135(2) yes
F1 Ba F2 22_565 . 10_566 53(2) yes
F1 Ba F2 22_565 . 10_666 60(2) yes
F1 Ba F1 23_565 . 23_665 106(3) yes
F1 Ba F1 23_565 . 23_675 96(3) yes
F1 Ba F1 23_565 . 24_555 9(4) yes
F1 Ba F1 23_565 . 24_655 109(3) yes
F1 Ba F1 23_565 . 24_665 101(3) yes
F1 Ba F2 23_565 . . 77(2) yes
F1 Ba F2 23_565 . 1_565 67(3) yes
F1 Ba F2 23_565 . 1_665 167(2) yes
F1 Ba F2 23_565 . 10_556 62(2) yes
F1 Ba F2 23_565 . 10_566 51(2) yes
F1 Ba F2 23_565 . 10_666 137(2) yes
F1 Ba F1 23_665 . 23_675 101(3) yes
F1 Ba F1 23_665 . 24_555 98(4) yes
F1 Ba F1 23_665 . 24_655 4(3) yes
F1 Ba F1 23_665 . 24_665 93(3) yes
F1 Ba F2 23_665 . . 75.9(19) yes
F1 Ba F2 23_665 . 1_565 166(3) yes
F1 Ba F2 23_665 . 1_665 70(2) yes
F1 Ba F2 23_665 . 10_556 60(2) yes
F1 Ba F2 23_665 . 10_566 135(3) yes
F1 Ba F2 23_665 . 10_666 53(2) yes
F1 Ba F1 23_675 . 24_555 102(3) yes
F1 Ba F1 23_675 . 24_655 104(3) yes
F1 Ba F1 23_675 . 24_665 8(4) yes
F1 Ba F2 23_675 . . 170(2) yes
F1 Ba F2 23_675 . 1_565 69(3) yes
F1 Ba F2 23_675 . 1_665 73(3) yes
F1 Ba F2 23_675 . 10_556 140(2) yes
F1 Ba F2 23_675 . 10_566 54(3) yes
F1 Ba F2 23_675 . 10_666 59(3) yes
F1 Ba F1 24_555 . 24_655 101(3) yes
F1 Ba F1 24_555 . 24_665 106(3) yes
F1 Ba F2 24_555 . . 70(3) yes
F1 Ba F2 24_555 . 1_565 76(3) yes
F1 Ba F2 24_555 . 1_665 166(2) yes
F1 Ba F2 24_555 . 10_556 53(3) yes
F1 Ba F2 24_555 . 10_566 60(3) yes
F1 Ba F2 24_555 . 10_666 135(2) yes
F1 Ba F1 24_655 . 24_665 96(3) yes
F1 Ba F2 24_655 . . 73(2) yes
F1 Ba F2 24_655 . 1_565 170(2) yes
F1 Ba F2 24_655 . 1_665 68.9(18) yes
F1 Ba F2 24_655 . 10_556 59.1(18) yes
F1 Ba F2 24_655 . 10_566 140(2) yes
F1 Ba F2 24_655 . 10_666 54.2(18) yes
F1 Ba F2 24_665 . . 167(3) yes
F1 Ba F2 24_665 . 1_565 77(3) yes
F1 Ba F2 24_665 . 1_665 67(2) yes
F1 Ba F2 24_665 . 10_556 137(2) yes
F1 Ba F2 24_665 . 10_566 62(3) yes
F1 Ba F2 24_665 . 10_666 51(3) yes
F2 Ba F2 . . 1_565 113.1(10) yes
F2 Ba F2 . . 1_665 113.1(10) yes
F2 Ba F2 . . 10_556 31(2) yes
F2 Ba F2 . . 10_566 122.4(4) yes
F2 Ba F2 . . 10_666 122.4(4) yes
F2 Ba F2 1_565 . 1_665 113.1(10) yes
F2 Ba F2 1_565 . 10_556 122.4(4) yes
F2 Ba F2 1_565 . 10_566 31(2) yes
F2 Ba F2 1_565 . 10_666 122.4(4) yes
F2 Ba F2 1_665 . 10_556 122.4(4) yes
F2 Ba F2 1_665 . 10_566 122.4(4) yes
F2 Ba F2 1_665 . 10_666 31(2) yes
F2 Ba F2 10_556 . 10_566 113.1(10) yes
F2 Ba F2 10_556 . 10_666 113.1(10) yes
F2 Ba F2 10_566 . 10_666 113.1(10) yes
F1 Th F1 . . 2_665 11(3) yes
F1 Th F1 . . 3_565 10(3) yes
F1 Th F1 . . 4_565 117(3) yes
F1 Th F1 . . 4_665 120(3) yes
F1 Th F1 . . 5_455 112(3) yes
F1 Th F1 . . 5_555 122(4) yes
F1 Th F1 . . 5_565 116(3) yes
F1 Th F1 . . 6_555 115(3) yes
F1 Th F1 . . 6_655 117(3) yes
F1 Th F1 . . 6_665 119(2) yes
F1 Th F1 . . 7_456 61(2) yes
F1 Th F1 . . 7_556 64(3) yes
F1 Th F1 . . 7_566 64(2) yes
F1 Th F1 . . 8_566 59(3) yes
F1 Th F1 . . 8_666 62(4) yes
F1 Th F1 . . 9_556 57(3) yes
F1 Th F1 . . 9_656 67(3) yes
F1 Th F1 . . 9_666 66(2) yes
F1 Th F1 . . 10_666 172(3) yes
F1 Th F1 . . 11_556 177(3) yes
F1 Th F1 . . 12_566 171(4) yes
F1 Th F1 . . 13_566 57(3) yes
F1 Th F1 . . 13_666 65(3) yes
F1 Th F1 . . 14_456 61(3) yes
F1 Th F1 . . 14_556 62(3) yes
F1 Th F1 . . 14_566 66(2) yes
F1 Th F1 . . 15_556 59(3) yes
F1 Th F1 . . 15_656 66(3) yes
F1 Th F1 . . 15_666 64(2) yes
F1 Th F1 . . 16_556 174(3) yes
F1 Th F1 . . 17_666 176(3) yes
F1 Th F1 . . 18_566 170(4) yes
F1 Th F1 . . 19_665 12(2) yes
F1 Th F1 . . 20_555 6(4) yes
F1 Th F1 . . 21_565 6(4) yes
F1 Th F1 . . 22_455 112(2) yes
F1 Th F1 . . 22_555 119(3) yes
F1 Th F1 . . 22_565 118(3) yes
F1 Th F1 . . 23_565 114(3) yes
F1 Th F1 . . 23_665 122(4) yes
F1 Th F1 . . 24_555 117(3) yes
F1 Th F1 . . 24_655 117(3) yes
F1 Th F1 . . 24_665 117(2) yes
F1 Th F2 . . . 72(3) yes
F1 Th F2 . . 1_565 73(3) yes
F1 Th F2 . . 1_665 78(3) yes
F1 Th F2 . . 10_556 105(3) yes
F1 Th F2 . . 10_566 103(3) yes
F1 Th F2 . . 10_666 108(3) yes
F1 Th F1 2_665 . 3_565 10(5) yes
F1 Th F1 2_665 . 4_565 127(3) yes
F1 Th F1 2_665 . 4_665 113(4) yes
F1 Th F1 2_665 . 5_455 123(2) yes
F1 Th F1 2_665 . 5_555 117(4) yes
F1 Th F1 2_665 . 5_565 112(3) yes
F1 Th F1 2_665 . 6_555 125(2) yes
F1 Th F1 2_665 . 6_655 112(4) yes
F1 Th F1 2_665 . 6_665 113(3) yes
F1 Th F1 2_665 . 7_456 72(2) yes
F1 Th F1 2_665 . 7_556 60(4) yes
F1 Th F1 2_665 . 7_566 59(3) yes
F1 Th F1 2_665 . 8_566 70(3) yes
F1 Th F1 2_665 . 8_666 56(4) yes
F1 Th F1 2_665 . 9_556 67(2) yes
F1 Th F1 2_665 . 9_656 61(4) yes
F1 Th F1 2_665 . 9_666 60(3) yes
F1 Th F1 2_665 . 10_666 164(2) yes
F1 Th F1 2_665 . 11_556 171(4) yes
F1 Th F1 2_665 . 12_566 172(4) yes
F1 Th F1 2_665 . 13_566 67(3) yes
F1 Th F1 2_665 . 13_666 59(4) yes
F1 Th F1 2_665 . 14_456 72(2) yes
F1 Th F1 2_665 . 14_556 57(4) yes
F1 Th F1 2_665 . 14_566 61(3) yes
F1 Th F1 2_665 . 15_556 70(2) yes
F1 Th F1 2_665 . 15_656 61(4) yes
F1 Th F1 2_665 . 15_666 58(3) yes
F1 Th F1 2_665 . 16_556 176(3) yes
F1 Th F1 2_665 . 17_666 165(2) yes
F1 Th F1 2_665 . 18_566 167(3) yes
F1 Th F1 2_665 . 19_665 6(4) yes
F1 Th F1 2_665 . 20_555 6(3) yes
F1 Th F1 2_665 . 21_565 12(4) yes
F1 Th F1 2_665 . 22_455 123(2) yes
F1 Th F1 2_665 . 22_555 115(4) yes
F1 Th F1 2_665 . 22_565 113(3) yes
F1 Th F1 2_665 . 23_565 124(3) yes
F1 Th F1 2_665 . 23_665 116(4) yes
F1 Th F1 2_665 . 24_555 127(3) yes
F1 Th F1 2_665 . 24_655 111(4) yes
F1 Th F1 2_665 . 24_665 110(3) yes
F1 Th F2 2_665 . . 78(3) yes
F1 Th F2 2_665 . 1_565 78(4) yes
F1 Th F2 2_665 . 1_665 68(2) yes
F1 Th F2 2_665 . 10_556 111(3) yes
F1 Th F2 2_665 . 10_566 108(4) yes
F1 Th F2 2_665 . 10_666 98(2) yes
F1 Th F1 3_565 . 4_565 120(4) yes
F1 Th F1 3_565 . 4_665 123(4) yes
F1 Th F1 3_565 . 5_455 116(3) yes
F1 Th F1 3_565 . 5_555 127(4) yes
F1 Th F1 3_565 . 5_565 106(3) yes
F1 Th F1 3_565 . 6_555 120(3) yes
F1 Th F1 3_565 . 6_655 123(4) yes
F1 Th F1 3_565 . 6_665 108(3) yes
F1 Th F1 3_565 . 7_456 67(3) yes
F1 Th F1 3_565 . 7_556 70(4) yes
F1 Th F1 3_565 . 7_566 54(3) yes
F1 Th F1 3_565 . 8_566 63(3) yes
F1 Th F1 3_565 . 8_666 67(4) yes
F1 Th F1 3_565 . 9_556 62(3) yes
F1 Th F1 3_565 . 9_656 71(4) yes
F1 Th F1 3_565 . 9_666 56(2) yes
F1 Th F1 3_565 . 10_666 162(3) yes
F1 Th F1 3_565 . 11_556 172(3) yes
F1 Th F1 3_565 . 12_566 164(5) yes
F1 Th F1 3_565 . 13_566 61(3) yes
F1 Th F1 3_565 . 13_666 69(4) yes
F1 Th F1 3_565 . 14_456 66(3) yes
F1 Th F1 3_565 . 14_556 67(4) yes
F1 Th F1 3_565 . 14_566 55(3) yes
F1 Th F1 3_565 . 15_556 65(3) yes
F1 Th F1 3_565 . 15_656 72(4) yes
F1 Th F1 3_565 . 15_666 54(2) yes
F1 Th F1 3_565 . 16_556 170(4) yes
F1 Th F1 3_565 . 17_666 167(3) yes
F1 Th F1 3_565 . 18_566 161(4) yes
F1 Th F1 3_565 . 19_665 6(4) yes
F1 Th F1 3_565 . 20_555 12(4) yes
F1 Th F1 3_565 . 21_565 6(3) yes
F1 Th F1 3_565 . 22_455 117(3) yes
F1 Th F1 3_565 . 22_555 125(4) yes
F1 Th F1 3_565 . 22_565 108(3) yes
F1 Th F1 3_565 . 23_565 117(4) yes
F1 Th F1 3_565 . 23_665 126(4) yes
F1 Th F1 3_565 . 24_555 121(3) yes
F1 Th F1 3_565 . 24_655 122(4) yes
F1 Th F1 3_565 . 24_665 106(3) yes
F1 Th F2 3_565 . . 82(3) yes
F1 Th F2 3_565 . 1_565 67(4) yes
F1 Th F2 3_565 . 1_665 73(3) yes
F1 Th F2 3_565 . 10_556 116(3) yes
F1 Th F2 3_565 . 10_566 97(4) yes
F1 Th F2 3_565 . 10_666 102(3) yes
F1 Th F1 4_565 . 4_665 110(3) yes
F1 Th F1 4_565 . 5_455 5(2) yes
F1 Th F1 4_565 . 5_555 102(3) yes
F1 Th F1 4_565 . 5_565 91(3) yes
F1 Th F1 4_565 . 6_555 9(3) yes
F1 Th F1 4_565 . 6_655 106(3) yes
F1 Th F1 4_565 . 6_665 96(3) yes
F1 Th F1 4_565 . 7_456 56(2) yes
F1 Th F1 4_565 . 7_556 132(3) yes
F1 Th F1 4_565 . 7_566 119(3) yes
F1 Th F1 4_565 . 8_566 57(3) yes
F1 Th F1 4_565 . 8_666 142(3) yes
F1 Th F1 4_565 . 9_556 60(2) yes
F1 Th F1 4_565 . 9_656 139(3) yes
F1 Th F1 4_565 . 9_666 126(4) yes
F1 Th F1 4_565 . 10_666 67(3) yes
F1 Th F1 4_565 . 11_556 62(3) yes
F1 Th F1 4_565 . 12_566 56(3) yes
F1 Th F1 4_565 . 13_566 60(2) yes
F1 Th F1 4_565 . 13_666 143(3) yes
F1 Th F1 4_565 . 14_456 55(2) yes
F1 Th F1 4_565 . 14_556 135(3) yes
F1 Th F1 4_565 . 14_566 116(3) yes
F1 Th F1 4_565 . 15_556 58(3) yes
F1 Th F1 4_565 . 15_656 134(3) yes
F1 Th F1 4_565 . 15_666 124(4) yes
F1 Th F1 4_565 . 16_556 57(3) yes
F1 Th F1 4_565 . 17_666 67(3) yes
F1 Th F1 4_565 . 18_566 61(3) yes
F1 Th F1 4_565 . 19_665 126(3) yes
F1 Th F1 4_565 . 20_555 122(3) yes
F1 Th F1 4_565 . 21_565 116(3) yes
F1 Th F1 4_565 . 22_455 8(3) yes
F1 Th F1 4_565 . 22_555 102(3) yes
F1 Th F1 4_565 . 22_565 91(3) yes
F1 Th F1 4_565 . 23_565 3(3) yes
F1 Th F1 4_565 . 23_665 107(3) yes
F1 Th F1 4_565 . 24_555 6(4) yes
F1 Th F1 4_565 . 24_655 109(3) yes
F1 Th F1 4_565 . 24_665 99(3) yes
F1 Th F2 4_565 . . 80(2) yes
F1 Th F2 4_565 . 1_565 70(3) yes
F1 Th F2 4_565 . 1_665 162(2) yes
F1 Th F2 4_565 . 10_556 63(2) yes
F1 Th F2 4_565 . 10_566 53(2) yes
F1 Th F2 4_565 . 10_666 134(2) yes
F1 Th F1 4_665 . 5_455 112(3) yes
F1 Th F1 4_665 . 5_555 9(2) yes
F1 Th F1 4_665 . 5_565 99(3) yes
F1 Th F1 4_665 . 6_555 105(3) yes
F1 Th F1 4_665 . 6_655 9(2) yes
F1 Th F1 4_665 . 6_665 91(3) yes
F1 Th F1 4_665 . 7_456 136(3) yes
F1 Th F1 4_665 . 7_556 56(2) yes
F1 Th F1 4_665 . 7_566 122(2) yes
F1 Th F1 4_665 . 8_566 145(3) yes
F1 Th F1 4_665 . 8_666 57(3) yes
F1 Th F1 4_665 . 9_556 137(4) yes
F1 Th F1 4_665 . 9_656 53(2) yes
F1 Th F1 4_665 . 9_666 113(3) yes
F1 Th F1 4_665 . 10_666 63(3) yes
F1 Th F1 4_665 . 11_556 59(4) yes
F1 Th F1 4_665 . 12_566 70(4) yes
F1 Th F1 4_665 . 13_566 143(3) yes
F1 Th F1 4_665 . 13_666 55(2) yes
F1 Th F1 4_665 . 14_456 141(3) yes
F1 Th F1 4_665 . 14_556 58(3) yes
F1 Th F1 4_665 . 14_566 123(2) yes
F1 Th F1 4_665 . 15_556 134(3) yes
F1 Th F1 4_665 . 15_656 54(3) yes
F1 Th F1 4_665 . 15_666 116(3) yes
F1 Th F1 4_665 . 16_556 65(3) yes
F1 Th F1 4_665 . 17_666 59(4) yes
F1 Th F1 4_665 . 18_566 69(4) yes
F1 Th F1 4_665 . 19_665 117(3) yes
F1 Th F1 4_665 . 20_555 114(4) yes
F1 Th F1 4_665 . 21_565 124(4) yes
F1 Th F1 4_665 . 22_455 109(3) yes
F1 Th F1 4_665 . 22_555 11(2) yes
F1 Th F1 4_665 . 22_565 96(3) yes
F1 Th F1 4_665 . 23_565 113(3) yes
F1 Th F1 4_665 . 23_665 3(3) yes
F1 Th F1 4_665 . 24_555 105(3) yes
F1 Th F1 4_665 . 24_655 4(3) yes
F1 Th F1 4_665 . 24_665 90(3) yes
F1 Th F2 4_665 . . 80.9(18) yes
F1 Th F2 4_665 . 1_565 162(2) yes
F1 Th F2 4_665 . 1_665 66.9(18) yes
F1 Th F2 4_665 . 10_556 65.0(16) yes
F1 Th F2 4_665 . 10_566 136(2) yes
F1 Th F2 4_665 . 10_666 50.9(16) yes
F1 Th F1 5_455 . 5_555 104(3) yes
F1 Th F1 5_455 . 5_565 94(3) yes
F1 Th F1 5_455 . 6_555 8(4) yes
F1 Th F1 5_455 . 6_655 108(3) yes
F1 Th F1 5_455 . 6_665 100(3) yes
F1 Th F1 5_455 . 7_456 51(2) yes
F1 Th F1 5_455 . 7_556 130(3) yes
F1 Th F1 5_455 . 7_566 119(4) yes
F1 Th F1 5_455 . 8_566 53(2) yes
F1 Th F1 5_455 . 8_666 139(3) yes
F1 Th F1 5_455 . 9_556 56(2) yes
F1 Th F1 5_455 . 9_656 137(3) yes
F1 Th F1 5_455 . 9_666 126(4) yes
F1 Th F1 5_455 . 10_666 71(2) yes
F1 Th F1 5_455 . 11_556 67(3) yes
F1 Th F1 5_455 . 12_566 61(3) yes
F1 Th F1 5_455 . 13_566 55(2) yes
F1 Th F1 5_455 . 13_666 141(3) yes
F1 Th F1 5_455 . 14_456 51(2) yes
F1 Th F1 5_455 . 14_556 133(3) yes
F1 Th F1 5_455 . 14_566 116(4) yes
F1 Th F1 5_455 . 15_556 54(2) yes
F1 Th F1 5_455 . 15_656 132(3) yes
F1 Th F1 5_455 . 15_666 124(4) yes
F1 Th F1 5_455 . 16_556 61(3) yes
F1 Th F1 5_455 . 17_666 72(2) yes
F1 Th F1 5_455 . 18_566 66(3) yes
F1 Th F1 5_455 . 19_665 122(3) yes
F1 Th F1 5_455 . 20_555 117(3) yes
F1 Th F1 5_455 . 21_565 111(3) yes
F1 Th F1 5_455 . 22_455 5(4) yes
F1 Th F1 5_455 . 22_555 104(3) yes
F1 Th F1 5_455 . 22_565 95(3) yes
F1 Th F1 5_455 . 23_565 4(3) yes
F1 Th F1 5_455 . 23_665 109(3) yes
F1 Th F1 5_455 . 24_555 7(4) yes
F1 Th F1 5_455 . 24_655 111(3) yes
F1 Th F1 5_455 . 24_665 103(3) yes
F1 Th F2 5_455 . . 77(3) yes
F1 Th F2 5_455 . 1_565 69(3) yes
F1 Th F2 5_455 . 1_665 166(2) yes
F1 Th F2 5_455 . 10_556 62(3) yes
F1 Th F2 5_455 . 10_566 54(3) yes
F1 Th F2 5_455 . 10_666 139(2) yes
F1 Th F1 5_555 . 5_565 104(3) yes
F1 Th F1 5_555 . 6_555 97(3) yes
F1 Th F1 5_555 . 6_655 5(3) yes
F1 Th F1 5_555 . 6_665 96(4) yes
F1 Th F1 5_555 . 7_456 128(3) yes
F1 Th F1 5_555 . 7_556 58(3) yes
F1 Th F1 5_555 . 7_566 130(3) yes
F1 Th F1 5_555 . 8_566 137(3) yes
F1 Th F1 5_555 . 8_666 60(3) yes
F1 Th F1 5_555 . 9_556 129(4) yes
F1 Th F1 5_555 . 9_656 56(3) yes
F1 Th F1 5_555 . 9_666 122(3) yes
F1 Th F1 5_555 . 10_666 62(4) yes
F1 Th F1 5_555 . 11_556 57(4) yes
F1 Th F1 5_555 . 12_566 67(4) yes
F1 Th F1 5_555 . 13_566 135(3) yes
F1 Th F1 5_555 . 13_666 58(3) yes
F1 Th F1 5_555 . 14_456 133(3) yes
F1 Th F1 5_555 . 14_556 60(3) yes
F1 Th F1 5_555 . 14_566 132(3) yes
F1 Th F1 5_555 . 15_556 126(3) yes
F1 Th F1 5_555 . 15_656 56(3) yes
F1 Th F1 5_555 . 15_666 125(3) yes
F1 Th F1 5_555 . 16_556 62(3) yes
F1 Th F1 5_555 . 17_666 57(4) yes
F1 Th F1 5_555 . 18_566 67(4) yes
F1 Th F1 5_555 . 19_665 121(3) yes
F1 Th F1 5_555 . 20_555 117(4) yes
F1 Th F1 5_555 . 21_565 127(4) yes
F1 Th F1 5_555 . 22_455 101(3) yes
F1 Th F1 5_555 . 22_555 4(3) yes
F1 Th F1 5_555 . 22_565 101(3) yes
F1 Th F1 5_555 . 23_565 105(3) yes
F1 Th F1 5_555 . 23_665 6(3) yes
F1 Th F1 5_555 . 24_555 97(3) yes
F1 Th F1 5_555 . 24_655 7(2) yes
F1 Th F1 5_555 . 24_665 96(3) yes
F1 Th F2 5_555 . . 75(3) yes
F1 Th F2 5_555 . 1_565 165(3) yes
F1 Th F2 5_555 . 1_665 76(2) yes
F1 Th F2 5_555 . 10_556 56(2) yes
F1 Th F2 5_555 . 10_566 135(3) yes
F1 Th F2 5_555 . 10_666 59(2) yes
F1 Th F1 5_565 . 6_555 100(3) yes
F1 Th F1 5_565 . 6_655 107(3) yes
F1 Th F1 5_565 . 6_665 8(4) yes
F1 Th F1 5_565 . 7_456 121(3) yes
F1 Th F1 5_565 . 7_556 134(2) yes
F1 Th F1 5_565 . 7_566 53(2) yes
F1 Th F1 5_565 . 8_566 113(3) yes
F1 Th F1 5_565 . 8_666 126(3) yes
F1 Th F1 5_565 . 9_556 122(4) yes
F1 Th F1 5_565 . 9_656 126(3) yes
F1 Th F1 5_565 . 9_666 52(2) yes
F1 Th F1 5_565 . 10_666 56(3) yes
F1 Th F1 5_565 . 11_556 66(3) yes
F1 Th F1 5_565 . 12_566 60(3) yes
F1 Th F1 5_565 . 13_566 116(3) yes
F1 Th F1 5_565 . 13_666 123(2) yes
F1 Th F1 5_565 . 14_456 116(4) yes
F1 Th F1 5_565 . 14_556 132(3) yes
F1 Th F1 5_565 . 14_566 50(2) yes
F1 Th F1 5_565 . 15_556 124(4) yes
F1 Th F1 5_565 . 15_656 131(3) yes
F1 Th F1 5_565 . 15_666 53(2) yes
F1 Th F1 5_565 . 16_556 66(2) yes
F1 Th F1 5_565 . 17_666 61(3) yes
F1 Th F1 5_565 . 18_566 55(3) yes
F1 Th F1 5_565 . 19_665 106(3) yes
F1 Th F1 5_565 . 20_555 117(2) yes
F1 Th F1 5_565 . 21_565 110(3) yes
F1 Th F1 5_565 . 22_455 98(3) yes
F1 Th F1 5_565 . 22_555 108(3) yes
F1 Th F1 5_565 . 22_565 3(3) yes
F1 Th F1 5_565 . 23_565 90(2) yes
F1 Th F1 5_565 . 23_665 99(3) yes
F1 Th F1 5_565 . 24_555 96(3) yes
F1 Th F1 5_565 . 24_655 103(3) yes
F1 Th F1 5_565 . 24_665 10(3) yes
F1 Th F2 5_565 . . 170(2) yes
F1 Th F2 5_565 . 1_565 64(2) yes
F1 Th F2 5_565 . 1_665 73(2) yes
F1 Th F2 5_565 . 10_556 138(2) yes
F1 Th F2 5_565 . 10_566 49(2) yes
F1 Th F2 5_565 . 10_666 59(2) yes
F1 Th F1 6_555 . 6_655 100(3) yes
F1 Th F1 6_555 . 6_665 105(3) yes
F1 Th F1 6_555 . 7_456 53(2) yes
F1 Th F1 6_555 . 7_556 123(3) yes
F1 Th F1 6_555 . 7_566 127(4) yes
F1 Th F1 6_555 . 8_566 56(3) yes
F1 Th F1 6_555 . 8_666 132(3) yes
F1 Th F1 6_555 . 9_556 58(2) yes
F1 Th F1 6_555 . 9_656 130(3) yes
F1 Th F1 6_555 . 9_666 134(4) yes
F1 Th F1 6_555 . 10_666 70(2) yes
F1 Th F1 6_555 . 11_556 64(3) yes
F1 Th F1 6_555 . 12_566 60(3) yes
F1 Th F1 6_555 . 13_566 58(3) yes
F1 Th F1 6_555 . 13_666 134(3) yes
F1 Th F1 6_555 . 14_456 54(2) yes
F1 Th F1 6_555 . 14_556 126(3) yes
F1 Th F1 6_555 . 14_566 124(4) yes
F1 Th F1 6_555 . 15_556 55(2) yes
F1 Th F1 6_555 . 15_656 125(3) yes
F1 Th F1 6_555 . 15_666 133(4) yes
F1 Th F1 6_555 . 16_556 59(3) yes
F1 Th F1 6_555 . 17_666 70(2) yes
F1 Th F1 6_555 . 18_566 65(3) yes
F1 Th F1 6_555 . 19_665 125(3) yes
F1 Th F1 6_555 . 20_555 119(3) yes
F1 Th F1 6_555 . 21_565 115(3) yes
F1 Th F1 6_555 . 22_455 4(4) yes
F1 Th F1 6_555 . 22_555 96(3) yes
F1 Th F1 6_555 . 22_565 100(3) yes
F1 Th F1 6_555 . 23_565 11(4) yes
F1 Th F1 6_555 . 23_665 102(3) yes
F1 Th F1 6_555 . 24_555 4(3) yes
F1 Th F1 6_555 . 24_655 104(3) yes
F1 Th F1 6_555 . 24_665 108(3) yes
F1 Th F2 6_555 . . 71(2) yes
F1 Th F2 6_555 . 1_565 77(3) yes
F1 Th F2 6_555 . 1_665 167(2) yes
F1 Th F2 6_555 . 10_556 54(3) yes
F1 Th F2 6_555 . 10_566 62(3) yes
F1 Th F2 6_555 . 10_666 137(2) yes
F1 Th F1 6_655 . 6_665 99(3) yes
F1 Th F1 6_655 . 7_456 127(3) yes
F1 Th F1 6_655 . 7_556 53(2) yes
F1 Th F1 6_655 . 7_566 129(3) yes
F1 Th F1 6_655 . 8_566 136(3) yes
F1 Th F1 6_655 . 8_666 56(3) yes
F1 Th F1 6_655 . 9_556 128(4) yes
F1 Th F1 6_655 . 9_656 51(3) yes
F1 Th F1 6_655 . 9_666 121(3) yes
F1 Th F1 6_655 . 10_666 67(3) yes
F1 Th F1 6_655 . 11_556 61(4) yes
F1 Th F1 6_655 . 12_566 72(4) yes
F1 Th F1 6_655 . 13_566 134(3) yes
F1 Th F1 6_655 . 13_666 54(3) yes
F1 Th F1 6_655 . 14_456 132(3) yes
F1 Th F1 6_655 . 14_556 56(3) yes
F1 Th F1 6_655 . 14_566 131(3) yes
F1 Th F1 6_655 . 15_556 125(3) yes
F1 Th F1 6_655 . 15_656 51(3) yes
F1 Th F1 6_655 . 15_666 123(4) yes
F1 Th F1 6_655 . 16_556 66(3) yes
F1 Th F1 6_655 . 17_666 61(4) yes
F1 Th F1 6_655 . 18_566 72(4) yes
F1 Th F1 6_655 . 19_665 117(3) yes
F1 Th F1 6_655 . 20_555 112(4) yes
F1 Th F1 6_655 . 21_565 123(4) yes
F1 Th F1 6_655 . 22_455 104(3) yes
F1 Th F1 6_655 . 22_555 4(2) yes
F1 Th F1 6_655 . 22_565 104(3) yes
F1 Th F1 6_655 . 23_565 109(3) yes
F1 Th F1 6_655 . 23_665 8(2) yes
F1 Th F1 6_655 . 24_555 101(4) yes
F1 Th F1 6_655 . 24_655 5(2) yes
F1 Th F1 6_655 . 24_665 98(3) yes
F1 Th F2 6_655 . . 72.4(19) yes
F1 Th F2 6_655 . 1_565 169(2) yes
F1 Th F2 6_655 . 1_665 73(2) yes
F1 Th F2 6_655 . 10_556 56.7(18) yes
F1 Th F2 6_655 . 10_566 139(2) yes
F1 Th F2 6_655 . 10_666 59.4(18) yes
F1 Th F1 6_665 . 7_456 129(4) yes
F1 Th F1 6_665 . 7_556 127(3) yes
F1 Th F1 6_665 . 7_566 55(2) yes
F1 Th F1 6_665 . 8_566 122(4) yes
F1 Th F1 6_665 . 8_666 119(4) yes
F1 Th F1 6_665 . 9_556 130(5) yes
F1 Th F1 6_665 . 9_656 119(3) yes
F1 Th F1 6_665 . 9_666 53(2) yes
F1 Th F1 6_665 . 10_666 54(3) yes
F1 Th F1 6_665 . 11_556 64(2) yes
F1 Th F1 6_665 . 12_566 59(3) yes
F1 Th F1 6_665 . 13_566 124(4) yes
F1 Th F1 6_665 . 13_666 116(3) yes
F1 Th F1 6_665 . 14_456 124(4) yes
F1 Th F1 6_665 . 14_556 125(3) yes
F1 Th F1 6_665 . 14_566 53(2) yes
F1 Th F1 6_665 . 15_556 133(4) yes
F1 Th F1 6_665 . 15_656 123(4) yes
F1 Th F1 6_665 . 15_666 55(2) yes
F1 Th F1 6_665 . 16_556 64(2) yes
F1 Th F1 6_665 . 17_666 58(3) yes
F1 Th F1 6_665 . 18_566 54(2) yes
F1 Th F1 6_665 . 19_665 108(2) yes
F1 Th F1 6_665 . 20_555 118(2) yes
F1 Th F1 6_665 . 21_565 113(3) yes
F1 Th F1 6_665 . 22_455 104(3) yes
F1 Th F1 6_665 . 22_555 100(3) yes
F1 Th F1 6_665 . 22_565 6(4) yes
F1 Th F1 6_665 . 23_565 96(3) yes
F1 Th F1 6_665 . 23_665 91(3) yes
F1 Th F1 6_665 . 24_555 101(4) yes
F1 Th F1 6_665 . 24_655 95(4) yes
F1 Th F1 6_665 . 24_665 3(3) yes
F1 Th F2 6_665 . . 169(3) yes
F1 Th F2 6_665 . 1_565 72(3) yes
F1 Th F2 6_665 . 1_665 67(3) yes
F1 Th F2 6_665 . 10_556 136(2) yes
F1 Th F2 6_665 . 10_566 57(3) yes
F1 Th F2 6_665 . 10_666 51(3) yes
F1 Th F1 7_456 . 7_556 100(3) yes
F1 Th F1 7_456 . 7_566 99(3) yes
F1 Th F1 7_456 . 8_566 9(3) yes
F1 Th F1 7_456 . 8_666 106(3) yes
F1 Th F1 7_456 . 9_556 5(2) yes
F1 Th F1 7_456 . 9_656 108(3) yes
F1 Th F1 7_456 . 9_666 107(3) yes
F1 Th F1 7_456 . 10_666 123(2) yes
F1 Th F1 7_456 . 11_556 117(3) yes
F1 Th F1 7_456 . 12_566 112(3) yes
F1 Th F1 7_456 . 13_566 8(3) yes
F1 Th F1 7_456 . 13_666 109(3) yes
F1 Th F1 7_456 . 14_456 5(4) yes
F1 Th F1 7_456 . 14_556 101(3) yes
F1 Th F1 7_456 . 14_566 98(3) yes
F1 Th F1 7_456 . 15_556 4(4) yes
F1 Th F1 7_456 . 15_656 104(3) yes
F1 Th F1 7_456 . 15_666 104(3) yes
F1 Th F1 7_456 . 16_556 112(2) yes
F1 Th F1 7_456 . 17_666 123(2) yes
F1 Th F1 7_456 . 18_566 117(3) yes
F1 Th F1 7_456 . 19_665 72(2) yes
F1 Th F1 7_456 . 20_555 66(3) yes
F1 Th F1 7_456 . 21_565 61(2) yes
F1 Th F1 7_456 . 22_455 51(2) yes
F1 Th F1 7_456 . 22_555 125(3) yes
F1 Th F1 7_456 . 22_565 123(3) yes
F1 Th F1 7_456 . 23_565 54(2) yes
F1 Th F1 7_456 . 23_665 134(3) yes
F1 Th F1 7_456 . 24_555 56(2) yes
F1 Th F1 7_456 . 24_655 132(3) yes
F1 Th F1 7_456 . 24_665 131(4) yes
F1 Th F2 7_456 . . 57(2) yes
F1 Th F2 7_456 . 1_565 59(2) yes
F1 Th F2 7_456 . 1_665 139(2) yes
F1 Th F2 7_456 . 10_556 72(2) yes
F1 Th F2 7_456 . 10_566 73(2) yes
F1 Th F2 7_456 . 10_666 169(2) yes
F1 Th F1 7_556 . 7_566 105(3) yes
F1 Th F1 7_556 . 8_566 105(3) yes
F1 Th F1 7_556 . 8_666 9(2) yes
F1 Th F1 7_556 . 9_556 97(3) yes
F1 Th F1 7_556 . 9_656 8(2) yes
F1 Th F1 7_556 . 9_666 100(3) yes
F1 Th F1 7_556 . 10_666 120(3) yes
F1 Th F1 7_556 . 11_556 115(4) yes
F1 Th F1 7_556 . 12_566 125(4) yes
F1 Th F1 7_556 . 13_566 102(3) yes
F1 Th F1 7_556 . 13_666 11(2) yes
F1 Th F1 7_556 . 14_456 104(3) yes
F1 Th F1 7_556 . 14_556 4(3) yes
F1 Th F1 7_556 . 14_566 108(3) yes
F1 Th F1 7_556 . 15_556 96(3) yes
F1 Th F1 7_556 . 15_656 4(2) yes
F1 Th F1 7_556 . 15_666 100(3) yes
F1 Th F1 7_556 . 16_556 119(3) yes
F1 Th F1 7_556 . 17_666 115(4) yes
F1 Th F1 7_556 . 18_566 125(4) yes
F1 Th F1 7_556 . 19_665 65(3) yes
F1 Th F1 7_556 . 20_555 59(4) yes
F1 Th F1 7_556 . 21_565 70(4) yes
F1 Th F1 7_556 . 22_455 125(3) yes
F1 Th F1 7_556 . 22_555 55(2) yes
F1 Th F1 7_556 . 22_565 133(3) yes
F1 Th F1 7_556 . 23_565 134(3) yes
F1 Th F1 7_556 . 23_665 58(3) yes
F1 Th F1 7_556 . 24_555 126(4) yes
F1 Th F1 7_556 . 24_655 54(3) yes
F1 Th F1 7_556 . 24_665 124(3) yes
F1 Th F2 7_556 . . 53.6(16) yes
F1 Th F2 7_556 . 1_565 137(2) yes
F1 Th F2 7_556 . 1_665 62.2(16) yes
F1 Th F2 7_556 . 10_556 71.0(19) yes
F1 Th F2 7_556 . 10_566 167(2) yes
F1 Th F2 7_556 . 10_666 77.0(18) yes
F1 Th F1 7_566 . 8_566 91(2) yes
F1 Th F1 7_566 . 8_666 96(3) yes
F1 Th F1 7_566 . 9_556 96(3) yes
F1 Th F1 7_566 . 9_656 100(3) yes
F1 Th F1 7_566 . 9_666 8(3) yes
F1 Th F1 7_566 . 10_666 108(3) yes
F1 Th F1 7_566 . 11_556 119(2) yes
F1 Th F1 7_566 . 12_566 113(3) yes
F1 Th F1 7_566 . 13_566 91(3) yes
F1 Th F1 7_566 . 13_666 96(3) yes
F1 Th F1 7_566 . 14_456 95(3) yes
F1 Th F1 7_566 . 14_556 101(3) yes
F1 Th F1 7_566 . 14_566 3(3) yes
F1 Th F1 7_566 . 15_556 100(3) yes
F1 Th F1 7_566 . 15_656 104(3) yes
F1 Th F1 7_566 . 15_666 6(4) yes
F1 Th F1 7_566 . 16_556 118(3) yes
F1 Th F1 7_566 . 17_666 113(3) yes
F1 Th F1 7_566 . 18_566 108(3) yes
F1 Th F1 7_566 . 19_665 54(3) yes
F1 Th F1 7_566 . 20_555 64(3) yes
F1 Th F1 7_566 . 21_565 58(3) yes
F1 Th F1 7_566 . 22_455 123(3) yes
F1 Th F1 7_566 . 22_555 133(3) yes
F1 Th F1 7_566 . 22_565 55(2) yes
F1 Th F1 7_566 . 23_565 116(3) yes
F1 Th F1 7_566 . 23_665 124(3) yes
F1 Th F1 7_566 . 24_555 125(4) yes
F1 Th F1 7_566 . 24_655 124(3) yes
F1 Th F1 7_566 . 24_665 53(2) yes
F1 Th F2 7_566 . . 136(2) yes
F1 Th F2 7_566 . 1_565 51(2) yes
F1 Th F2 7_566 . 1_665 57(2) yes
F1 Th F2 7_566 . 10_556 169(2) yes
F1 Th F2 7_566 . 10_566 67(2) yes
F1 Th F2 7_566 . 10_666 72(2) yes
F1 Th F1 8_566 . 8_666 110(3) yes
F1 Th F1 8_566 . 9_556 9(4) yes
F1 Th F1 8_566 . 9_656 112(3) yes
F1 Th F1 8_566 . 9_666 99(3) yes
F1 Th F1 8_566 . 10_666 123(3) yes
F1 Th F1 8_566 . 11_556 120(3) yes
F1 Th F1 8_566 . 12_566 113(3) yes
F1 Th F1 8_566 . 13_566 3(3) yes
F1 Th F1 8_566 . 13_666 113(3) yes
F1 Th F1 8_566 . 14_456 4(3) yes
F1 Th F1 8_566 . 14_556 105(3) yes
F1 Th F1 8_566 . 14_566 90(2) yes
F1 Th F1 8_566 . 15_556 11(4) yes
F1 Th F1 8_566 . 15_656 109(3) yes
F1 Th F1 8_566 . 15_666 96(3) yes
F1 Th F1 8_566 . 16_556 114(3) yes
F1 Th F1 8_566 . 17_666 124(3) yes
F1 Th F1 8_566 . 18_566 117(4) yes
F1 Th F1 8_566 . 19_665 69(3) yes
F1 Th F1 8_566 . 20_555 65(4) yes
F1 Th F1 8_566 . 21_565 59(3) yes
F1 Th F1 8_566 . 22_455 54(2) yes
F1 Th F1 8_566 . 22_555 134(3) yes
F1 Th F1 8_566 . 22_565 116(3) yes
F1 Th F1 8_566 . 23_565 55(3) yes
F1 Th F1 8_566 . 23_665 143(3) yes
F1 Th F1 8_566 . 24_555 58(3) yes
F1 Th F1 8_566 . 24_655 141(3) yes
F1 Th F1 8_566 . 24_665 123(4) yes
F1 Th F2 8_566 . . 65(2) yes
F1 Th F2 8_566 . 1_565 51(2) yes
F1 Th F2 8_566 . 1_665 136(2) yes
F1 Th F2 8_566 . 10_556 81(2) yes
F1 Th F2 8_566 . 10_566 67(3) yes
F1 Th F2 8_566 . 10_666 162(2) yes
F1 Th F1 8_666 . 9_556 102(4) yes
F1 Th F1 8_666 . 9_656 5(3) yes
F1 Th F1 8_666 . 9_666 91(3) yes
F1 Th F1 8_666 . 10_666 120(3) yes
F1 Th F1 8_666 . 11_556 117(4) yes
F1 Th F1 8_666 . 12_566 127(4) yes
F1 Th F1 8_666 . 13_566 107(3) yes
F1 Th F1 8_666 . 13_666 3(3) yes
F1 Th F1 8_666 . 14_456 109(3) yes
F1 Th F1 8_666 . 14_556 6(3) yes
F1 Th F1 8_666 . 14_566 99(3) yes
F1 Th F1 8_666 . 15_556 102(3) yes
F1 Th F1 8_666 . 15_656 8(2) yes
F1 Th F1 8_666 . 15_666 91(3) yes
F1 Th F1 8_666 . 16_556 122(4) yes
F1 Th F1 8_666 . 17_666 116(4) yes
F1 Th F1 8_666 . 18_566 126(4) yes
F1 Th F1 8_666 . 19_665 61(3) yes
F1 Th F1 8_666 . 20_555 57(4) yes
F1 Th F1 8_666 . 21_565 67(4) yes
F1 Th F1 8_666 . 22_455 134(3) yes
F1 Th F1 8_666 . 22_555 58(3) yes
F1 Th F1 8_666 . 22_565 124(3) yes
F1 Th F1 8_666 . 23_565 143(3) yes
F1 Th F1 8_666 . 23_665 60(3) yes
F1 Th F1 8_666 . 24_555 135(4) yes
F1 Th F1 8_666 . 24_655 55(3) yes
F1 Th F1 8_666 . 24_665 116(3) yes
F1 Th F2 8_666 . . 63(2) yes
F1 Th F2 8_666 . 1_565 134(3) yes
F1 Th F2 8_666 . 1_665 53.0(19) yes
F1 Th F2 8_666 . 10_556 80(2) yes
F1 Th F2 8_666 . 10_566 162(2) yes
F1 Th F2 8_666 . 10_666 70(2) yes
F1 Th F1 9_556 . 9_656 104(3) yes
F1 Th F1 9_556 . 9_666 104(3) yes
F1 Th F1 9_556 . 10_666 127(3) yes
F1 Th F1 9_556 . 11_556 122(3) yes
F1 Th F1 9_556 . 12_566 117(3) yes
F1 Th F1 9_556 . 13_566 6(4) yes
F1 Th F1 9_556 . 13_666 105(3) yes
F1 Th F1 9_556 . 14_456 7(4) yes
F1 Th F1 9_556 . 14_556 97(3) yes
F1 Th F1 9_556 . 14_566 96(3) yes
F1 Th F1 9_556 . 15_556 4(3) yes
F1 Th F1 9_556 . 15_656 101(4) yes
F1 Th F1 9_556 . 15_666 101(4) yes
F1 Th F1 9_556 . 16_556 117(3) yes
F1 Th F1 9_556 . 17_666 127(3) yes
F1 Th F1 9_556 . 18_566 121(3) yes
F1 Th F1 9_556 . 19_665 67(2) yes
F1 Th F1 9_556 . 20_555 62(3) yes
F1 Th F1 9_556 . 21_565 57(3) yes
F1 Th F1 9_556 . 22_455 56(2) yes
F1 Th F1 9_556 . 22_555 126(4) yes
F1 Th F1 9_556 . 22_565 125(4) yes
F1 Th F1 9_556 . 23_565 58(3) yes
F1 Th F1 9_556 . 23_665 135(4) yes
F1 Th F1 9_556 . 24_555 60(2) yes
F1 Th F1 9_556 . 24_655 133(4) yes
F1 Th F1 9_556 . 24_665 132(4) yes
F1 Th F2 9_556 . . 56(4) yes
F1 Th F2 9_556 . 1_565 59(4) yes
F1 Th F2 9_556 . 1_665 135(2) yes
F1 Th F2 9_556 . 10_556 75(3) yes
F1 Th F2 9_556 . 10_566 76(3) yes
F1 Th F2 9_556 . 10_666 165(2) yes
F1 Th F1 9_656 . 9_666 94(3) yes
F1 Th F1 9_656 . 10_666 116(3) yes
F1 Th F1 9_656 . 11_556 112(4) yes
F1 Th F1 9_656 . 12_566 123(4) yes
F1 Th F1 9_656 . 13_566 109(3) yes
F1 Th F1 9_656 . 13_666 4(3) yes
F1 Th F1 9_656 . 14_456 111(3) yes
F1 Th F1 9_656 . 14_556 7(2) yes
F1 Th F1 9_656 . 14_566 103(3) yes
F1 Th F1 9_656 . 15_556 104(3) yes
F1 Th F1 9_656 . 15_656 5(2) yes
F1 Th F1 9_656 . 15_666 95(4) yes
F1 Th F1 9_656 . 16_556 117(3) yes
F1 Th F1 9_656 . 17_666 111(4) yes
F1 Th F1 9_656 . 18_566 122(4) yes
F1 Th F1 9_656 . 19_665 66(3) yes
F1 Th F1 9_656 . 20_555 61(4) yes
F1 Th F1 9_656 . 21_565 72(4) yes
F1 Th F1 9_656 . 22_455 132(3) yes
F1 Th F1 9_656 . 22_555 54(3) yes
F1 Th F1 9_656 . 22_565 124(3) yes
F1 Th F1 9_656 . 23_565 141(3) yes
F1 Th F1 9_656 . 23_665 55(3) yes
F1 Th F1 9_656 . 24_555 133(4) yes
F1 Th F1 9_656 . 24_655 51(2) yes
F1 Th F1 9_656 . 24_665 116(3) yes
F1 Th F2 9_656 . . 61.7(19) yes
F1 Th F2 9_656 . 1_565 139(2) yes
F1 Th F2 9_656 . 1_665 54.4(19) yes
F1 Th F2 9_656 . 10_556 77(2) yes
F1 Th F2 9_656 . 10_566 166(2) yes
F1 Th F2 9_656 . 10_666 68.9(18) yes
F1 Th F1 9_666 . 10_666 106(2) yes
F1 Th F1 9_666 . 11_556 116(2) yes
F1 Th F1 9_666 . 12_566 112(3) yes
F1 Th F1 9_666 . 13_566 99(3) yes
F1 Th F1 9_666 . 13_666 90(3) yes
F1 Th F1 9_666 . 14_456 103(3) yes
F1 Th F1 9_666 . 14_556 96(3) yes
F1 Th F1 9_666 . 14_566 10(3) yes
F1 Th F1 9_666 . 15_556 108(3) yes
F1 Th F1 9_666 . 15_656 98(3) yes
F1 Th F1 9_666 . 15_666 3(3) yes
F1 Th F1 9_666 . 16_556 117(2) yes
F1 Th F1 9_666 . 17_666 110(3) yes
F1 Th F1 9_666 . 18_566 106(3) yes
F1 Th F1 9_666 . 19_665 55(2) yes
F1 Th F1 9_666 . 20_555 66(2) yes
F1 Th F1 9_666 . 21_565 61(3) yes
F1 Th F1 9_666 . 22_455 131(4) yes
F1 Th F1 9_666 . 22_555 124(3) yes
F1 Th F1 9_666 . 22_565 53(2) yes
F1 Th F1 9_666 . 23_565 123(4) yes
F1 Th F1 9_666 . 23_665 116(3) yes
F1 Th F1 9_666 . 24_555 132(4) yes
F1 Th F1 9_666 . 24_655 116(3) yes
F1 Th F1 9_666 . 24_665 50(2) yes
F1 Th F2 9_666 . . 138(2) yes
F1 Th F2 9_666 . 1_565 59(3) yes
F1 Th F2 9_666 . 1_665 49(3) yes
F1 Th F2 9_666 . 10_556 170(3) yes
F1 Th F2 9_666 . 10_566 73(3) yes
F1 Th F2 9_666 . 10_666 64(2) yes
F1 Th F1 10_666 . 11_556 10(3) yes
F1 Th F1 10_666 . 12_566 10(3) yes
F1 Th F1 10_666 . 13_566 126(3) yes
F1 Th F1 10_666 . 13_666 117(3) yes
F1 Th F1 10_666 . 14_456 122(3) yes
F1 Th F1 10_666 . 14_556 121(3) yes
F1 Th F1 10_666 . 14_566 106(3) yes
F1 Th F1 10_666 . 15_556 125(3) yes
F1 Th F1 10_666 . 15_656 117(3) yes
F1 Th F1 10_666 . 15_666 108(2) yes
F1 Th F1 10_666 . 16_556 12(2) yes
F1 Th F1 10_666 . 17_666 6(4) yes
F1 Th F1 10_666 . 18_566 6(4) yes
F1 Th F1 10_666 . 19_665 161(2) yes
F1 Th F1 10_666 . 20_555 170(3) yes
F1 Th F1 10_666 . 21_565 167(4) yes
F1 Th F1 10_666 . 22_455 72(2) yes
F1 Th F1 10_666 . 22_555 65(3) yes
F1 Th F1 10_666 . 22_565 54(3) yes
F1 Th F1 10_666 . 23_565 69(3) yes
F1 Th F1 10_666 . 23_665 61(3) yes
F1 Th F1 10_666 . 24_555 67(2) yes
F1 Th F1 10_666 . 24_655 66(3) yes
F1 Th F1 10_666 . 24_665 55(2) yes
F1 Th F2 10_666 . . 116(3) yes
F1 Th F2 10_666 . 1_565 102(3) yes
F1 Th F2 10_666 . 1_665 97(2) yes
F1 Th F2 10_666 . 10_556 82(3) yes
F1 Th F2 10_666 . 10_566 73(3) yes
F1 Th F2 10_666 . 10_666 67(2) yes
F1 Th F1 11_556 . 12_566 11(5) yes
F1 Th F1 11_556 . 13_566 122(3) yes
F1 Th F1 11_556 . 13_666 114(4) yes
F1 Th F1 11_556 . 14_456 117(3) yes
F1 Th F1 11_556 . 14_556 117(4) yes
F1 Th F1 11_556 . 14_566 117(2) yes
F1 Th F1 11_556 . 15_556 119(3) yes
F1 Th F1 11_556 . 15_656 112(4) yes
F1 Th F1 11_556 . 15_666 118(2) yes
F1 Th F1 11_556 . 16_556 6(4) yes
F1 Th F1 11_556 . 17_666 6(3) yes
F1 Th F1 11_556 . 18_566 12(4) yes
F1 Th F1 11_556 . 19_665 170(3) yes
F1 Th F1 11_556 . 20_555 174(5) yes
F1 Th F1 11_556 . 21_565 176(5) yes
F1 Th F1 11_556 . 22_455 66(3) yes
F1 Th F1 11_556 . 22_555 59(4) yes
F1 Th F1 11_556 . 22_565 64(3) yes
F1 Th F1 11_556 . 23_565 65(4) yes
F1 Th F1 11_556 . 23_665 57(4) yes
F1 Th F1 11_556 . 24_555 62(3) yes
F1 Th F1 11_556 . 24_655 61(4) yes
F1 Th F1 11_556 . 24_665 66(2) yes
F1 Th F2 11_556 . . 105(3) yes
F1 Th F2 11_556 . 1_565 108(4) yes
F1 Th F2 11_556 . 1_665 103(3) yes
F1 Th F2 11_556 . 10_556 72(3) yes
F1 Th F2 11_556 . 10_566 78(4) yes
F1 Th F2 11_556 . 10_666 73(3) yes
F1 Th F1 12_566 . 13_566 116(3) yes
F1 Th F1 12_566 . 13_666 124(4) yes
F1 Th F1 12_566 . 14_456 111(3) yes
F1 Th F1 12_566 . 14_556 127(4) yes
F1 Th F1 12_566 . 14_566 110(3) yes
F1 Th F1 12_566 . 15_556 115(3) yes
F1 Th F1 12_566 . 15_656 123(4) yes
F1 Th F1 12_566 . 15_666 113(3) yes
F1 Th F1 12_566 . 16_556 6(4) yes
F1 Th F1 12_566 . 17_666 12(4) yes
F1 Th F1 12_566 . 18_566 6(3) yes
F1 Th F1 12_566 . 19_665 167(4) yes
F1 Th F1 12_566 . 20_555 176(5) yes
F1 Th F1 12_566 . 21_565 165(5) yes
F1 Th F1 12_566 . 22_455 61(2) yes
F1 Th F1 12_566 . 22_555 70(4) yes
F1 Th F1 12_566 . 22_565 58(3) yes
F1 Th F1 12_566 . 23_565 59(3) yes
F1 Th F1 12_566 . 23_665 67(4) yes
F1 Th F1 12_566 . 24_555 57(3) yes
F1 Th F1 12_566 . 24_655 72(4) yes
F1 Th F1 12_566 . 24_665 61(3) yes
F1 Th F2 12_566 . . 111(3) yes
F1 Th F2 12_566 . 1_565 98(4) yes
F1 Th F2 12_566 . 1_665 108(3) yes
F1 Th F2 12_566 . 10_556 78(3) yes
F1 Th F2 12_566 . 10_566 68(4) yes
F1 Th F2 12_566 . 10_666 78(3) yes
F1 Th F1 13_566 . 13_666 110(3) yes
F1 Th F1 13_566 . 14_456 5(2) yes
F1 Th F1 13_566 . 14_556 102(3) yes
F1 Th F1 13_566 . 14_566 91(3) yes
F1 Th F1 13_566 . 15_556 9(3) yes
F1 Th F1 13_566 . 15_656 106(3) yes
F1 Th F1 13_566 . 15_666 96(3) yes
F1 Th F1 13_566 . 16_556 117(3) yes
F1 Th F1 13_566 . 17_666 127(3) yes
F1 Th F1 13_566 . 18_566 120(4) yes
F1 Th F1 13_566 . 19_665 67(3) yes
F1 Th F1 13_566 . 20_555 62(3) yes
F1 Th F1 13_566 . 21_565 56(3) yes
F1 Th F1 13_566 . 22_455 56(2) yes
F1 Th F1 13_566 . 22_555 132(3) yes
F1 Th F1 13_566 . 22_565 119(3) yes
F1 Th F1 13_566 . 23_565 57(3) yes
F1 Th F1 13_566 . 23_665 142(3) yes
F1 Th F1 13_566 . 24_555 60(2) yes
F1 Th F1 13_566 . 24_655 139(3) yes
F1 Th F1 13_566 . 24_665 126(4) yes
F1 Th F2 13_566 . . 63(2) yes
F1 Th F2 13_566 . 1_565 53(2) yes
F1 Th F2 13_566 . 1_665 134(2) yes
F1 Th F2 13_566 . 10_556 80(2) yes
F1 Th F2 13_566 . 10_566 70(3) yes
F1 Th F2 13_566 . 10_666 162(2) yes
F1 Th F1 13_666 . 14_456 112(3) yes
F1 Th F1 13_666 . 14_556 9(2) yes
F1 Th F1 13_666 . 14_566 99(3) yes
F1 Th F1 13_666 . 15_556 105(3) yes
F1 Th F1 13_666 . 15_656 9(2) yes
F1 Th F1 13_666 . 15_666 91(3) yes
F1 Th F1 13_666 . 16_556 120(3) yes
F1 Th F1 13_666 . 17_666 113(4) yes
F1 Th F1 13_666 . 18_566 123(4) yes
F1 Th F1 13_666 . 19_665 63(3) yes
F1 Th F1 13_666 . 20_555 59(4) yes
F1 Th F1 13_666 . 21_565 70(4) yes
F1 Th F1 13_666 . 22_455 136(3) yes
F1 Th F1 13_666 . 22_555 56(2) yes
F1 Th F1 13_666 . 22_565 122(2) yes
F1 Th F1 13_666 . 23_565 145(3) yes
F1 Th F1 13_666 . 23_665 57(3) yes
F1 Th F1 13_666 . 24_555 137(4) yes
F1 Th F1 13_666 . 24_655 53(2) yes
F1 Th F1 13_666 . 24_665 113(3) yes
F1 Th F2 13_666 . . 65.0(16) yes
F1 Th F2 13_666 . 1_565 136(2) yes
F1 Th F2 13_666 . 1_665 50.9(16) yes
F1 Th F2 13_666 . 10_556 80.9(18) yes
F1 Th F2 13_666 . 10_566 162(2) yes
F1 Th F2 13_666 . 10_666 66.9(18) yes
F1 Th F1 14_456 . 14_556 104(3) yes
F1 Th F1 14_456 . 14_566 94(3) yes
F1 Th F1 14_456 . 15_556 8(4) yes
F1 Th F1 14_456 . 15_656 108(3) yes
F1 Th F1 14_456 . 15_666 100(3) yes
F1 Th F1 14_456 . 16_556 112(3) yes
F1 Th F1 14_456 . 17_666 123(2) yes
F1 Th F1 14_456 . 18_566 116(3) yes
F1 Th F1 14_456 . 19_665 71(2) yes
F1 Th F1 14_456 . 20_555 67(3) yes
F1 Th F1 14_456 . 21_565 61(3) yes
F1 Th F1 14_456 . 22_455 51(2) yes
F1 Th F1 14_456 . 22_555 130(3) yes
F1 Th F1 14_456 . 22_565 119(4) yes
F1 Th F1 14_456 . 23_565 53(2) yes
F1 Th F1 14_456 . 23_665 139(3) yes
F1 Th F1 14_456 . 24_555 56(2) yes
F1 Th F1 14_456 . 24_655 137(3) yes
F1 Th F1 14_456 . 24_665 126(4) yes
F1 Th F2 14_456 . . 62(3) yes
F1 Th F2 14_456 . 1_565 54(3) yes
F1 Th F2 14_456 . 1_665 139(2) yes
F1 Th F2 14_456 . 10_556 77(3) yes
F1 Th F2 14_456 . 10_566 69(3) yes
F1 Th F2 14_456 . 10_666 166(2) yes
F1 Th F1 14_556 . 14_566 104(3) yes
F1 Th F1 14_556 . 15_556 97(3) yes
F1 Th F1 14_556 . 15_656 5(3) yes
F1 Th F1 14_556 . 15_666 96(4) yes
F1 Th F1 14_556 . 16_556 122(4) yes
F1 Th F1 14_556 . 17_666 117(4) yes
F1 Th F1 14_556 . 18_566 127(4) yes
F1 Th F1 14_556 . 19_665 62(4) yes
F1 Th F1 14_556 . 20_555 57(4) yes
F1 Th F1 14_556 . 21_565 67(4) yes
F1 Th F1 14_556 . 22_455 128(3) yes
F1 Th F1 14_556 . 22_555 58(3) yes
F1 Th F1 14_556 . 22_565 130(3) yes
F1 Th F1 14_556 . 23_565 137(3) yes
F1 Th F1 14_556 . 23_665 60(3) yes
F1 Th F1 14_556 . 24_555 129(4) yes
F1 Th F1 14_556 . 24_655 56(3) yes
F1 Th F1 14_556 . 24_665 122(3) yes
F1 Th F2 14_556 . . 56(2) yes
F1 Th F2 14_556 . 1_565 135(3) yes
F1 Th F2 14_556 . 1_665 59(2) yes
F1 Th F2 14_556 . 10_556 75(3) yes
F1 Th F2 14_556 . 10_566 165(3) yes
F1 Th F2 14_556 . 10_666 76(2) yes
F1 Th F1 14_566 . 15_556 100(3) yes
F1 Th F1 14_566 . 15_656 107(3) yes
F1 Th F1 14_566 . 15_666 8(4) yes
F1 Th F1 14_566 . 16_556 116(3) yes
F1 Th F1 14_566 . 17_666 112(3) yes
F1 Th F1 14_566 . 18_566 106(3) yes
F1 Th F1 14_566 . 19_665 56(3) yes
F1 Th F1 14_566 . 20_555 66(3) yes
F1 Th F1 14_566 . 21_565 60(3) yes
F1 Th F1 14_566 . 22_455 121(3) yes
F1 Th F1 14_566 . 22_555 134(2) yes
F1 Th F1 14_566 . 22_565 53(2) yes
F1 Th F1 14_566 . 23_565 113(3) yes
F1 Th F1 14_566 . 23_665 126(3) yes
F1 Th F1 14_566 . 24_555 122(4) yes
F1 Th F1 14_566 . 24_655 126(3) yes
F1 Th F1 14_566 . 24_665 52(2) yes
F1 Th F2 14_566 . . 138(2) yes
F1 Th F2 14_566 . 1_565 49(2) yes
F1 Th F2 14_566 . 1_665 59(2) yes
F1 Th F2 14_566 . 10_556 170(2) yes
F1 Th F2 14_566 . 10_566 64(2) yes
F1 Th F2 14_566 . 10_666 73(2) yes
F1 Th F1 15_556 . 15_656 100(3) yes
F1 Th F1 15_556 . 15_666 105(3) yes
F1 Th F1 15_556 . 16_556 115(3) yes
F1 Th F1 15_556 . 17_666 125(2) yes
F1 Th F1 15_556 . 18_566 120(3) yes
F1 Th F1 15_556 . 19_665 70(2) yes
F1 Th F1 15_556 . 20_555 64(3) yes
F1 Th F1 15_556 . 21_565 60(3) yes
F1 Th F1 15_556 . 22_455 53(2) yes
F1 Th F1 15_556 . 22_555 123(3) yes
F1 Th F1 15_556 . 22_565 127(4) yes
F1 Th F1 15_556 . 23_565 56(3) yes
F1 Th F1 15_556 . 23_665 132(3) yes
F1 Th F1 15_556 . 24_555 58(2) yes
F1 Th F1 15_556 . 24_655 130(3) yes
F1 Th F1 15_556 . 24_665 134(4) yes
F1 Th F2 15_556 . . 54(3) yes
F1 Th F2 15_556 . 1_565 62(3) yes
F1 Th F2 15_556 . 1_665 137(2) yes
F1 Th F2 15_556 . 10_556 71(2) yes
F1 Th F2 15_556 . 10_566 77(3) yes
F1 Th F2 15_556 . 10_666 167(2) yes
F1 Th F1 15_656 . 15_666 99(3) yes
F1 Th F1 15_656 . 16_556 117(3) yes
F1 Th F1 15_656 . 17_666 112(4) yes
F1 Th F1 15_656 . 18_566 123(4) yes
F1 Th F1 15_656 . 19_665 67(3) yes
F1 Th F1 15_656 . 20_555 61(4) yes
F1 Th F1 15_656 . 21_565 72(4) yes
F1 Th F1 15_656 . 22_455 127(3) yes
F1 Th F1 15_656 . 22_555 53(2) yes
F1 Th F1 15_656 . 22_565 129(3) yes
F1 Th F1 15_656 . 23_565 136(3) yes
F1 Th F1 15_656 . 23_665 56(3) yes
F1 Th F1 15_656 . 24_555 128(4) yes
F1 Th F1 15_656 . 24_655 51(3) yes
F1 Th F1 15_656 . 24_665 121(3) yes
F1 Th F2 15_656 . . 56.7(18) yes
F1 Th F2 15_656 . 1_565 139(2) yes
F1 Th F2 15_656 . 1_665 59.4(18) yes
F1 Th F2 15_656 . 10_556 72.4(19) yes
F1 Th F2 15_656 . 10_566 169(2) yes
F1 Th F2 15_656 . 10_666 73(2) yes
F1 Th F1 15_666 . 16_556 119(2) yes
F1 Th F1 15_666 . 17_666 113(3) yes
F1 Th F1 15_666 . 18_566 108(3) yes
F1 Th F1 15_666 . 19_665 54(3) yes
F1 Th F1 15_666 . 20_555 64(2) yes
F1 Th F1 15_666 . 21_565 59(3) yes
F1 Th F1 15_666 . 22_455 129(4) yes
F1 Th F1 15_666 . 22_555 127(3) yes
F1 Th F1 15_666 . 22_565 55(2) yes
F1 Th F1 15_666 . 23_565 122(4) yes
F1 Th F1 15_666 . 23_665 119(4) yes
F1 Th F1 15_666 . 24_555 130(5) yes
F1 Th F1 15_666 . 24_655 119(3) yes
F1 Th F1 15_666 . 24_665 53(2) yes
F1 Th F2 15_666 . . 136(2) yes
F1 Th F2 15_666 . 1_565 57(3) yes
F1 Th F2 15_666 . 1_665 51(3) yes
F1 Th F2 15_666 . 10_556 169(3) yes
F1 Th F2 15_666 . 10_566 72(3) yes
F1 Th F2 15_666 . 10_666 67(3) yes
F1 Th F1 16_556 . 17_666 11(3) yes
F1 Th F1 16_556 . 18_566 10(3) yes
F1 Th F1 16_556 . 19_665 172(3) yes
F1 Th F1 16_556 . 20_555 177(3) yes
F1 Th F1 16_556 . 21_565 171(4) yes
F1 Th F1 16_556 . 22_455 61(2) yes
F1 Th F1 16_556 . 22_555 64(3) yes
F1 Th F1 16_556 . 22_565 64(2) yes
F1 Th F1 16_556 . 23_565 59(3) yes
F1 Th F1 16_556 . 23_665 62(4) yes
F1 Th F1 16_556 . 24_555 57(3) yes
F1 Th F1 16_556 . 24_655 67(3) yes
F1 Th F1 16_556 . 24_665 66(2) yes
F1 Th F2 16_556 . . 105(3) yes
F1 Th F2 16_556 . 1_565 103(3) yes
F1 Th F2 16_556 . 1_665 108(3) yes
F1 Th F2 16_556 . 10_556 72(3) yes
F1 Th F2 16_556 . 10_566 73(3) yes
F1 Th F2 16_556 . 10_666 78(3) yes
F1 Th F1 17_666 . 18_566 10(5) yes
F1 Th F1 17_666 . 19_665 164(2) yes
F1 Th F1 17_666 . 20_555 171(4) yes
F1 Th F1 17_666 . 21_565 172(4) yes
F1 Th F1 17_666 . 22_455 72(2) yes
F1 Th F1 17_666 . 22_555 60(4) yes
F1 Th F1 17_666 . 22_565 59(3) yes
F1 Th F1 17_666 . 23_565 70(3) yes
F1 Th F1 17_666 . 23_665 56(4) yes
F1 Th F1 17_666 . 24_555 67(2) yes
F1 Th F1 17_666 . 24_655 61(4) yes
F1 Th F1 17_666 . 24_665 60(3) yes
F1 Th F2 17_666 . . 111(3) yes
F1 Th F2 17_666 . 1_565 108(4) yes
F1 Th F2 17_666 . 1_665 98(2) yes
F1 Th F2 17_666 . 10_556 78(3) yes
F1 Th F2 17_666 . 10_566 78(4) yes
F1 Th F2 17_666 . 10_666 68(2) yes
F1 Th F1 18_566 . 19_665 162(3) yes
F1 Th F1 18_566 . 20_555 172(3) yes
F1 Th F1 18_566 . 21_565 164(5) yes
F1 Th F1 18_566 . 22_455 67(3) yes
F1 Th F1 18_566 . 22_555 70(4) yes
F1 Th F1 18_566 . 22_565 54(3) yes
F1 Th F1 18_566 . 23_565 63(3) yes
F1 Th F1 18_566 . 23_665 67(4) yes
F1 Th F1 18_566 . 24_555 62(3) yes
F1 Th F1 18_566 . 24_655 71(4) yes
F1 Th F1 18_566 . 24_665 56(2) yes
F1 Th F2 18_566 . . 116(3) yes
F1 Th F2 18_566 . 1_565 97(4) yes
F1 Th F2 18_566 . 1_665 102(3) yes
F1 Th F2 18_566 . 10_556 82(3) yes
F1 Th F2 18_566 . 10_566 67(4) yes
F1 Th F2 18_566 . 10_666 73(3) yes
F1 Th F1 19_665 . 20_555 10(3) yes
F1 Th F1 19_665 . 21_565 10(3) yes
F1 Th F1 19_665 . 22_455 123(2) yes
F1 Th F1 19_665 . 22_555 120(3) yes
F1 Th F1 19_665 . 22_565 108(3) yes
F1 Th F1 19_665 . 23_565 123(3) yes
F1 Th F1 19_665 . 23_665 120(3) yes
F1 Th F1 19_665 . 24_555 127(3) yes
F1 Th F1 19_665 . 24_655 116(3) yes
F1 Th F1 19_665 . 24_665 106(2) yes
F1 Th F2 19_665 . . 82(3) yes
F1 Th F2 19_665 . 1_565 73(3) yes
F1 Th F2 19_665 . 1_665 67(2) yes
F1 Th F2 19_665 . 10_556 116(3) yes
F1 Th F2 19_665 . 10_566 102(3) yes
F1 Th F2 19_665 . 10_666 97(2) yes
F1 Th F1 20_555 . 21_565 11(5) yes
F1 Th F1 20_555 . 22_455 117(3) yes
F1 Th F1 20_555 . 22_555 115(4) yes
F1 Th F1 20_555 . 22_565 119(2) yes
F1 Th F1 20_555 . 23_565 120(3) yes
F1 Th F1 20_555 . 23_665 117(4) yes
F1 Th F1 20_555 . 24_555 122(3) yes
F1 Th F1 20_555 . 24_655 112(4) yes
F1 Th F1 20_555 . 24_665 116(2) yes
F1 Th F2 20_555 . . 72(3) yes
F1 Th F2 20_555 . 1_565 78(4) yes
F1 Th F2 20_555 . 1_665 73(3) yes
F1 Th F2 20_555 . 10_556 105(3) yes
F1 Th F2 20_555 . 10_566 108(4) yes
F1 Th F2 20_555 . 10_666 103(3) yes
F1 Th F1 21_565 . 22_455 112(3) yes
F1 Th F1 21_565 . 22_555 125(4) yes
F1 Th F1 21_565 . 22_565 113(3) yes
F1 Th F1 21_565 . 23_565 113(3) yes
F1 Th F1 21_565 . 23_665 127(4) yes
F1 Th F1 21_565 . 24_555 117(3) yes
F1 Th F1 21_565 . 24_655 123(4) yes
F1 Th F1 21_565 . 24_665 112(3) yes
F1 Th F2 21_565 . . 78(3) yes
F1 Th F2 21_565 . 1_565 68(4) yes
F1 Th F2 21_565 . 1_665 78(3) yes
F1 Th F2 21_565 . 10_556 111(3) yes
F1 Th F2 21_565 . 10_566 98(4) yes
F1 Th F2 21_565 . 10_666 108(3) yes
F1 Th F1 22_455 . 22_555 100(3) yes
F1 Th F1 22_455 . 22_565 99(3) yes
F1 Th F1 22_455 . 23_565 9(3) yes
F1 Th F1 22_455 . 23_665 106(3) yes
F1 Th F1 22_455 . 24_555 5(2) yes
F1 Th F1 22_455 . 24_655 108(3) yes
F1 Th F1 22_455 . 24_665 107(3) yes
F1 Th F2 22_455 . . 72(2) yes
F1 Th F2 22_455 . 1_565 73(2) yes
F1 Th F2 22_455 . 1_665 169(2) yes
F1 Th F2 22_455 . 10_556 57(2) yes
F1 Th F2 22_455 . 10_566 59(2) yes
F1 Th F2 22_455 . 10_666 139(2) yes
F1 Th F1 22_555 . 22_565 105(3) yes
F1 Th F1 22_555 . 23_565 105(3) yes
F1 Th F1 22_555 . 23_665 9(2) yes
F1 Th F1 22_555 . 24_555 97(3) yes
F1 Th F1 22_555 . 24_655 8(2) yes
F1 Th F1 22_555 . 24_665 100(3) yes
F1 Th F2 22_555 . . 71.0(19) yes
F1 Th F2 22_555 . 1_565 167(2) yes
F1 Th F2 22_555 . 1_665 77.0(18) yes
F1 Th F2 22_555 . 10_556 53.6(16) yes
F1 Th F2 22_555 . 10_566 137(2) yes
F1 Th F2 22_555 . 10_666 62.2(16) yes
F1 Th F1 22_565 . 23_565 91(2) yes
F1 Th F1 22_565 . 23_665 96(3) yes
F1 Th F1 22_565 . 24_555 96(3) yes
F1 Th F1 22_565 . 24_655 100(3) yes
F1 Th F1 22_565 . 24_665 8(3) yes
F1 Th F2 22_565 . . 169(2) yes
F1 Th F2 22_565 . 1_565 67(2) yes
F1 Th F2 22_565 . 1_665 72(2) yes
F1 Th F2 22_565 . 10_556 136(2) yes
F1 Th F2 22_565 . 10_566 51(2) yes
F1 Th F2 22_565 . 10_666 57(2) yes
F1 Th F1 23_565 . 23_665 110(3) yes
F1 Th F1 23_565 . 24_555 9(4) yes
F1 Th F1 23_565 . 24_655 112(3) yes
F1 Th F1 23_565 . 24_665 99(3) yes
F1 Th F2 23_565 . . 81(2) yes
F1 Th F2 23_565 . 1_565 67(3) yes
F1 Th F2 23_565 . 1_665 162(2) yes
F1 Th F2 23_565 . 10_556 65(2) yes
F1 Th F2 23_565 . 10_566 51(2) yes
F1 Th F2 23_565 . 10_666 136(2) yes
F1 Th F1 23_665 . 24_555 102(4) yes
F1 Th F1 23_665 . 24_655 5(3) yes
F1 Th F1 23_665 . 24_665 91(3) yes
F1 Th F2 23_665 . . 80(2) yes
F1 Th F2 23_665 . 1_565 162(2) yes
F1 Th F2 23_665 . 1_665 70(2) yes
F1 Th F2 23_665 . 10_556 63(2) yes
F1 Th F2 23_665 . 10_566 134(3) yes
F1 Th F2 23_665 . 10_666 53.0(19) yes
F1 Th F1 24_555 . 24_655 104(3) yes
F1 Th F1 24_555 . 24_665 104(3) yes
F1 Th F2 24_555 . . 75(3) yes
F1 Th F2 24_555 . 1_565 76(3) yes
F1 Th F2 24_555 . 1_665 165(2) yes
F1 Th F2 24_555 . 10_556 56(4) yes
F1 Th F2 24_555 . 10_566 59(4) yes
F1 Th F2 24_555 . 10_666 135(2) yes
F1 Th F1 24_655 . 24_665 94(3) yes
F1 Th F2 24_655 . . 77(2) yes
F1 Th F2 24_655 . 1_565 166(2) yes
F1 Th F2 24_655 . 1_665 68.9(18) yes
F1 Th F2 24_655 . 10_556 61.7(19) yes
F1 Th F2 24_655 . 10_566 139(2) yes
F1 Th F2 24_655 . 10_666 54.4(19) yes
F1 Th F2 24_665 . . 170(3) yes
F1 Th F2 24_665 . 1_565 73(3) yes
F1 Th F2 24_665 . 1_665 64(2) yes
F1 Th F2 24_665 . 10_556 138(2) yes
F1 Th F2 24_665 . 10_566 59(3) yes
F1 Th F2 24_665 . 10_666 49(3) yes
F2 Th F2 . . 1_565 115.7(11) yes
F2 Th F2 . . 1_665 115.7(11) yes
F2 Th F2 . . 10_556 33(2) yes
F2 Th F2 . . 10_566 125.7(4) yes
F2 Th F2 . . 10_666 125.7(4) yes
F2 Th F2 1_565 . 1_665 107.5(8) yes
F2 Th F2 1_565 . 10_556 125.7(4) yes
F2 Th F2 1_565 . 10_566 30(2) yes
F2 Th F2 1_565 . 10_666 115.8(4) yes
F2 Th F2 1_665 . 10_556 125.7(4) yes
F2 Th F2 1_665 . 10_566 115.8(4) yes
F2 Th F2 1_665 . 10_666 30(2) yes
F2 Th F2 10_556 . 10_566 115.7(11) yes
F2 Th F2 10_556 . 10_666 115.7(11) yes
F2 Th F2 10_566 . 10_666 107.5(8) yes

loop_
_geom_bond_atom_site_label_1
_geom_bond_atom_site_label_2
_geom_bond_site_symmetry_1
_geom_bond_site_symmetry_2
_geom_bond_distance
_geom_bond_publ_flag
Ba Th . . 0.172(4) yes
Ba Th . 2_665 0.172(4) yes
Ba Th . 3_565 0.172(5) yes
Ba F1 . . 2.50(7) yes
Ba F1 . 2_665 2.50(7) yes
Ba F1 . 3_565 2.50(7) yes
Ba F1 . 4_565 2.53(9) yes
Ba F1 . 4_665 2.73(11) yes
Ba F1 . 4_675 2.94(8) yes
Ba F1 . 5_455 2.94(8) yes
Ba F1 . 5_555 2.53(13) yes
Ba F1 . 5_565 2.73(12) yes
Ba F1 . 6_555 2.73(10) yes
Ba F1 . 6_655 2.94(14) yes
Ba F1 . 6_665 2.53(8) yes
Ba F1 . 7_456 2.94(8) yes
Ba F1 . 7_556 2.73(11) yes
Ba F1 . 7_566 2.53(9) yes
Ba F1 . 8_566 2.73(12) yes
Ba F1 . 8_666 2.53(13) yes
Ba F1 . 8_676 2.94(8) yes
Ba F1 . 9_556 2.53(8) yes
Ba F1 . 9_656 2.94(14) yes
Ba F1 . 9_666 2.73(10) yes
Ba F1 . 10_666 2.50(7) yes
Ba F1 . 11_556 2.50(7) yes
Ba F1 . 12_566 2.50(7) yes
Ba F1 . 13_566 2.53(9) yes
Ba F1 . 13_666 2.73(11) yes
Ba F1 . 13_676 2.94(8) yes
Ba F1 . 14_456 2.94(8) yes
Ba F1 . 14_556 2.53(13) yes
Ba F1 . 14_566 2.73(12) yes
Ba F1 . 15_556 2.73(10) yes
Ba F1 . 15_656 2.94(14) yes
Ba F1 . 15_666 2.53(8) yes
Ba F1 . 16_556 2.50(7) yes
Ba F1 . 17_666 2.50(7) yes
Ba F1 . 18_566 2.50(7) yes
Ba F1 . 19_665 2.50(7) yes
Ba F1 . 20_555 2.50(7) yes
Ba F1 . 21_565 2.50(7) yes
Ba F1 . 22_455 2.94(8) yes
Ba F1 . 22_555 2.73(11) yes
Ba F1 . 22_565 2.53(9) yes
Ba F1 . 23_565 2.73(12) yes
Ba F1 . 23_665 2.53(13) yes
Ba F1 . 23_675 2.94(8) yes
Ba F1 . 24_555 2.53(8) yes
Ba F1 . 24_655 2.94(14) yes
Ba F1 . 24_665 2.73(10) yes
Ba F2 . . 2.53(2) yes
Ba F2 . 1_565 2.53(2) yes
Ba F2 . 1_665 2.53(2) yes
Ba F2 . 10_556 2.53(2) yes
Ba F2 . 10_566 2.53(2) yes
Ba F2 . 10_666 2.53(2) yes
Th Th . 2_665 0.298(5) yes
Th Th . 3_565 0.298(6) yes
Th F1 . . 2.49(7) yes
Th F1 . 2_665 2.51(7) yes
Th F1 . 3_565 2.52(7) yes
Th F1 . 4_565 2.47(9) yes
Th F1 . 4_665 2.68(11) yes
Th F1 . 5_455 2.87(8) yes
Th F1 . 5_555 2.45(13) yes
Th F1 . 5_565 2.89(12) yes
Th F1 . 6_555 2.65(11) yes
Th F1 . 6_655 2.86(14) yes
Th F1 . 6_665 2.68(8) yes
Th F1 . 7_456 2.86(8) yes
Th F1 . 7_556 2.65(11) yes
Th F1 . 7_566 2.68(9) yes
Th F1 . 8_566 2.68(12) yes
Th F1 . 8_666 2.47(13) yes
Th F1 . 9_556 2.45(8) yes
Th F1 . 9_656 2.87(14) yes
Th F1 . 9_666 2.89(11) yes
Th F1 . 10_666 2.52(7) yes
Th F1 . 11_556 2.49(7) yes
Th F1 . 12_566 2.51(7) yes
Th F1 . 13_566 2.47(9) yes
Th F1 . 13_666 2.68(11) yes
Th F1 . 14_456 2.87(8) yes
Th F1 . 14_556 2.45(13) yes
Th F1 . 14_566 2.89(12) yes
Th F1 . 15_556 2.65(11) yes
Th F1 . 15_656 2.86(14) yes
Th F1 . 15_666 2.68(8) yes
Th F1 . 16_556 2.49(7) yes
Th F1 . 17_666 2.51(7) yes
Th F1 . 18_566 2.52(7) yes
Th F1 . 19_665 2.52(7) yes
Th F1 . 20_555 2.49(7) yes
Th F1 . 21_565 2.51(7) yes
Th F1 . 22_455 2.86(8) yes
Th F1 . 22_555 2.65(11) yes
Th F1 . 22_565 2.68(9) yes
Th F1 . 23_565 2.68(12) yes
Th F1 . 23_665 2.47(13) yes
Th F1 . 24_555 2.45(8) yes
Th F1 . 24_655 2.87(14) yes
Th F1 . 24_665 2.89(11) yes
Th F2 . . 2.36(2) yes
Th F2 . 1_565 2.61(2) yes
Th F2 . 1_665 2.61(2) yes
Th F2 . 10_556 2.36(2) yes
Th F2 . 10_566 2.61(2) yes
Th F2 . 10_666 2.61(2) yes
F1 F1 . 2_665 0.46(12) yes
F1 F1 . 3_565 0.46(12) yes
F1 F1 . 7_456 2.75(12) yes
F1 F1 . 7_556 2.73(16) yes
F1 F1 . 7_566 2.75(12) yes
F1 F1 . 8_566 2.57(15) yes
F1 F1 . 8_666 2.57(17) yes
F1 F1 . 9_556 2.35(12) yes
F1 F1 . 9_656 2.97(18) yes
F1 F1 . 9_666 2.97(13) yes
F1 F1 . 10_665 2.52(9) yes
F1 F1 . 11_555 2.47(10) yes
F1 F1 . 12_565 2.48(10) yes
F1 F1 . 13_566 2.36(13) yes
F1 F1 . 13_666 2.78(16) yes
F1 F1 . 14_456 2.76(12) yes
F1 F1 . 14_556 2.54(17) yes
F1 F1 . 14_566 2.94(14) yes
F1 F1 . 15_556 2.54(13) yes
F1 F1 . 15_656 2.94(18) yes
F1 F1 . 15_666 2.76(11) yes
F1 F1 . 16_555 2.46(9) yes
F1 F1 . 17_665 2.50(10) yes
F1 F1 . 18_565 2.50(10) yes
F1 F1 . 19_665 0.53(10) yes
F1 F1 . 20_555 0.25(18) yes
F1 F1 . 21_565 0.28(18) yes
F1 F2 . . 2.85(9) yes
F1 F2 . 4_554 2.92(9) yes
F1 F2 . 7_556 2.27(8) yes
F1 F2 . 7_566 2.52(12) yes
F1 F2 . 7_666 2.72(9) yes
F2 F2 . 7_556 2.36(11) yes
F2 F2 . 10_556 1.36(11) yes

loop_
_geom_hbond_atom_site_label_D
_geom_hbond_atom_site_label_H
_geom_hbond_atom_site_label_A
_geom_hbond_site_symmetry_D
_geom_hbond_site_symmetry_H
_geom_hbond_site_symmetry_A
_geom_hbond_distance_DH
_geom_hbond_distance_HA
_geom_hbond_distance_DA
_geom_hbond_angle_DHA
_geom_hbond_publ_flag
? ? ? ? ? ? ? ? ? ? ?

loop_
_geom_torsion_atom_site_label_1
_geom_torsion_atom_site_label_2
_geom_torsion_atom_site_label_3
_geom_torsion_atom_site_label_4
_geom_torsion_site_symmetry_1
_geom_torsion_site_symmetry_2
_geom_torsion_site_symmetry_3
_geom_torsion_site_symmetry_4
_geom_torsion
_geom_torsion_publ_flag
? ? ? ? ? ? ? ? ? ?
